data_4105596
loop_
_publ_author_name
'Volker Lorenz'
'Benjamin M. Schmiege'
'Cristian G. Hrib'
'Joseph W. Ziller'
'Anja Edelmann'
'Steffen Blaurock'
'William J. Evans'
'Frank T. Edelmann'

_publ_section_title
;
 Unprecedented Bending and Rearrangement of f-Element Sandwich Complexes
 Induced by Superbulky Cyclooctatetraenide Ligands
;
_journal_name_full 'Journal of the American Chemical Society'
_journal_page_first 1257
_journal_page_last 1259
_journal_paper_doi 10.1021/ja109604t
_journal_volume 133
_journal_year 2011
_chemical_formula_sum 'C96 H92 K O4 Sc Si4'
_chemical_formula_weight 1506.12
_chemical_name_systematic
; 
   STOE & CIE GmbH 
   Hilpertstr. 10 
   D-64295 Darmstadt 
   Germany 
;
_space_group_IT_number 19
_symmetry_cell_setting orthorhombic
_symmetry_space_group_name_Hall 'P 2ac 2ab'
_symmetry_space_group_name_H-M 'P 21 21 21'
_atom_sites_solution_hydrogens geom
_atom_sites_solution_primary direct
_atom_sites_solution_secondary difmap
_audit_creation_method SHELXL-97
_cell_angle_alpha 90.00
_cell_angle_beta 90.00
_cell_angle_gamma 90.00
_cell_formula_units_Z 4
_cell_length_a 11.06097(14)
_cell_length_b 22.5577(3)
_cell_length_c 32.3831(5)
_cell_measurement_reflns_used 194778
_cell_measurement_temperature 153(2)
_cell_measurement_theta_max 33.48
_cell_measurement_theta_min 1.81
_cell_volume 8079.91(19)
_computing_cell_refinement 'STOE X-AREA'
_computing_data_collection 'STOE X-AREA'
_computing_data_reduction 'STOE X-RED'
_computing_molecular_graphics 'Bruker SHELXTL v5.0'
_computing_publication_material 'Bruker SHELXTL v5.0'
_computing_structure_refinement 'SHELXL-97 (Sheldrick, 1997)'
_computing_structure_solution 'SHELXS-97 (Sheldrick, 1990)'
_diffrn_ambient_temperature 153(2)
_diffrn_detector_area_resol_mean 6.67
_diffrn_measured_fraction_theta_full 0.999
_diffrn_measured_fraction_theta_max 0.999
_diffrn_measurement_device_type 'STOE IPDS 2T'
_diffrn_measurement_method 'rotation method'
_diffrn_radiation_monochromator graphite
_diffrn_radiation_source 'fine-focus sealed tube'
_diffrn_radiation_type MoK\a
_diffrn_radiation_wavelength 0.71073
_diffrn_reflns_av_R_equivalents 0.0571
_diffrn_reflns_av_sigmaI/netI 0.0363
_diffrn_reflns_limit_h_max 13
_diffrn_reflns_limit_h_min -15
_diffrn_reflns_limit_k_max 32
_diffrn_reflns_limit_k_min -31
_diffrn_reflns_limit_l_max 46
_diffrn_reflns_limit_l_min -45
_diffrn_reflns_number 142880
_diffrn_reflns_theta_full 30.50
_diffrn_reflns_theta_max 30.50
_diffrn_reflns_theta_min 1.91
_exptl_absorpt_coefficient_mu 0.255
_exptl_absorpt_correction_type none
_exptl_crystal_colour orange
_exptl_crystal_density_diffrn 1.238
_exptl_crystal_description prism
_exptl_crystal_F_000 3184
_exptl_crystal_size_max 0.50
_exptl_crystal_size_mid 0.15
_exptl_crystal_size_min 0.15
_refine_diff_density_max 0.526
_refine_diff_density_min -0.209
_refine_diff_density_rms 0.047
_refine_ls_abs_structure_details 'Flack H D (1983), Acta Cryst. A39, 876-881'
_refine_ls_abs_structure_Flack 0.009(15)
_refine_ls_extinction_method none
_refine_ls_goodness_of_fit_ref 1.084
_refine_ls_hydrogen_treatment constr
_refine_ls_matrix_type full
_refine_ls_number_parameters 1014
_refine_ls_number_reflns 24643
_refine_ls_number_restraints 0
_refine_ls_restrained_S_all 1.084
_refine_ls_R_factor_all 0.0506
_refine_ls_R_factor_gt 0.0427
_refine_ls_shift/su_max 0.039
_refine_ls_shift/su_mean 0.001
_refine_ls_structure_factor_coef Fsqd
_refine_ls_weighting_details 'calc w=1/[\s^2^(Fo^2^)+(0.0470P)^2^+1.1851P] where P=(Fo^2^+2Fc^2^)/3'
_refine_ls_weighting_scheme calc
_refine_ls_wR_factor_gt 0.0905
_refine_ls_wR_factor_ref 0.0931
_reflns_number_gt 22238
_reflns_number_total 24643
_reflns_threshold_expression >2sigma(I)
_cod_data_source_file ja109604t_si_003.cif
_cod_data_source_block ip11a
_cod_database_code 4105596

loop_
_symmetry_equiv_pos_as_xyz
'x, y, z'
'-x+1/2, -y, z+1/2'
'-x, y+1/2, -z+1/2'
'x+1/2, -y+1/2, -z'

loop_
_atom_site_label
_atom_site_type_symbol
_atom_site_fract_x
_atom_site_fract_y
_atom_site_fract_z
_atom_site_U_iso_or_equiv
_atom_site_adp_type
_atom_site_occupancy
_atom_site_symmetry_multiplicity
_atom_site_calc_flag
_atom_site_refinement_flags
_atom_site_disorder_assembly
_atom_site_disorder_group
C1 C 0.64665(14) 0.06272(7) 0.08469(5) 0.0199(3) Uani 1 1 d . A .
C2 C 0.72366(15) 0.01460(7) 0.07367(4) 0.0213(3) Uani 1 1 d . A .
H2 H 0.7768 0.0251 0.0518 0.026 Uiso 1 1 calc R . .
C3 C 0.74202(15) -0.04468(7) 0.08665(5) 0.0209(3) Uani 1 1 d . A .
H3 H 0.8015 -0.0640 0.0703 0.025 Uiso 1 1 calc R . .
C4 C 0.69492(15) -0.08285(7) 0.11766(5) 0.0215(3) Uani 1 1 d . A .
C5 C 0.60935(14) -0.07301(7) 0.14953(5) 0.0213(3) Uani 1 1 d . A .
H5 H 0.6016 -0.1064 0.1672 0.026 Uiso 1 1 calc R . .
C6 C 0.53296(14) -0.02605(7) 0.16145(5) 0.0218(3) Uani 1 1 d . A .
H6 H 0.4874 -0.0352 0.1855 0.026 Uiso 1 1 calc R . .
C7 C 0.50772(14) 0.03135(7) 0.14629(5) 0.0223(3) Uani 1 1 d . A .
H7 H 0.4441 0.0501 0.1610 0.027 Uiso 1 1 calc R . .
C8 C 0.55400(14) 0.06740(7) 0.11466(5) 0.0222(3) Uani 1 1 d . A .
H8 H 0.5127 0.1042 0.1129 0.027 Uiso 1 1 calc R . .
C9 C 0.80493(15) 0.13050(7) 0.02127(5) 0.0211(3) Uani 1 1 d . . .
C10 C 0.91984(16) 0.11868(8) 0.03700(5) 0.0272(3) Uani 1 1 d . . .
H10 H 0.9293 0.1121 0.0658 0.033 Uiso 1 1 calc R . .
C11 C 1.02031(18) 0.11633(10) 0.01156(6) 0.0353(4) Uani 1 1 d . . .
H11 H 1.0977 0.1080 0.0229 0.042 Uiso 1 1 calc R . .
C12 C 1.00788(18) 0.12618(11) -0.03056(6) 0.0385(5) Uani 1 1 d . . .
H12 H 1.0767 0.1246 -0.0481 0.046 Uiso 1 1 calc R . .
C13 C 0.8961(2) 0.13824(11) -0.04682(6) 0.0402(5) Uani 1 1 d . . .
H13 H 0.8875 0.1450 -0.0756 0.048 Uiso 1 1 calc R . .
C14 C 0.79548(17) 0.14055(9) -0.02126(5) 0.0306(4) Uani 1 1 d . . .
H14 H 0.7186 0.1491 -0.0329 0.037 Uiso 1 1 calc R . .
C15 C 0.53150(15) 0.14606(7) 0.02129(5) 0.0217(3) Uani 1 1 d . . .
C16 C 0.51424(18) 0.20111(8) 0.00224(6) 0.0287(4) Uani 1 1 d . . .
H16 H 0.5707 0.2320 0.0072 0.034 Uiso 1 1 calc R . .
C17 C 0.41668(19) 0.21165(9) -0.02367(6) 0.0334(4) Uani 1 1 d . . .
H17 H 0.4071 0.2493 -0.0364 0.040 Uiso 1 1 calc R . .
C18 C 0.33326(17) 0.16691(9) -0.03087(5) 0.0323(4) Uani 1 1 d . . .
H18 H 0.2660 0.1739 -0.0484 0.039 Uiso 1 1 calc R . .
C19 C 0.34811(16) 0.11236(9) -0.01253(6) 0.0301(4) Uani 1 1 d . . .
H19 H 0.2913 0.0817 -0.0177 0.036 Uiso 1 1 calc R . .
C20 C 0.44602(16) 0.10182(8) 0.01359(5) 0.0251(3) Uani 1 1 d . . .
H20 H 0.4547 0.0641 0.0263 0.030 Uiso 1 1 calc R . .
C21 C 0.67530(15) 0.19902(7) 0.09126(5) 0.0212(3) Uani 1 1 d . . .
C22 C 0.57192(17) 0.23134(8) 0.10153(6) 0.0300(4) Uani 1 1 d . . .
H22 H 0.4972 0.2219 0.0886 0.036 Uiso 1 1 calc R . .
C23 C 0.57621(19) 0.27706(9) 0.13036(6) 0.0362(4) Uani 1 1 d . . .
H23 H 0.5050 0.2989 0.1366 0.043 Uiso 1 1 calc R . .
C24 C 0.68327(19) 0.29081(8) 0.14990(6) 0.0349(4) Uani 1 1 d . . .
H24 H 0.6856 0.3214 0.1701 0.042 Uiso 1 1 calc R . .
C25 C 0.78742(17) 0.25986(8) 0.13997(5) 0.0285(3) Uani 1 1 d . . .
H25 H 0.8616 0.2693 0.1532 0.034 Uiso 1 1 calc R . .
C26 C 0.78306(16) 0.21493(7) 0.11060(5) 0.0228(3) Uani 1 1 d . . .
H26 H 0.8554 0.1946 0.1035 0.027 Uiso 1 1 calc R . .
C27 C 0.84461(18) -0.17976(7) 0.07134(5) 0.0282(4) Uani 1 1 d . . .
C28 C 0.7940(2) -0.16839(9) 0.03252(6) 0.0348(4) Uani 1 1 d . . .
H28 H 0.7193 -0.1477 0.0308 0.042 Uiso 1 1 calc R . .
C29 C 0.8506(2) -0.18670(10) -0.00360(6) 0.0452(5) Uani 1 1 d . . .
H29 H 0.8142 -0.1788 -0.0296 0.054 Uiso 1 1 calc R . .
C30 C 0.9592(3) -0.21630(11) -0.00170(7) 0.0508(6) Uani 1 1 d . . .
H30 H 0.9990 -0.2278 -0.0264 0.061 Uiso 1 1 calc R . .
C31 C 1.0099(2) -0.22916(12) 0.03571(8) 0.0516(6) Uani 1 1 d . . .
H31 H 1.0839 -0.2505 0.0370 0.062 Uiso 1 1 calc R . .
C32 C 0.9531(2) -0.21099(10) 0.07185(7) 0.0406(5) Uani 1 1 d . . .
H32 H 0.9894 -0.2202 0.0977 0.049 Uiso 1 1 calc R . .
C33 C 0.63278(19) -0.21465(7) 0.12326(5) 0.0306(4) Uani 1 1 d . . .
C34 C 0.6544(3) -0.27345(8) 0.13497(7) 0.0448(5) Uani 1 1 d . . .
H34 H 0.7336 -0.2852 0.1429 0.054 Uiso 1 1 calc R . .
C35 C 0.5611(3) -0.31509(10) 0.13521(8) 0.0597(8) Uani 1 1 d . . .
H35 H 0.5769 -0.3546 0.1439 0.072 Uiso 1 1 calc R . .
C36 C 0.4486(3) -0.29959(11) 0.12313(8) 0.0571(7) Uani 1 1 d . . .
H36 H 0.3860 -0.3284 0.1230 0.069 Uiso 1 1 calc R . .
C37 C 0.4239(3) -0.24212(11) 0.11102(8) 0.0522(6) Uani 1 1 d . . .
H37 H 0.3445 -0.2312 0.1028 0.063 Uiso 1 1 calc R . .
C38 C 0.5162(2) -0.20045(9) 0.11093(6) 0.0362(4) Uani 1 1 d . . .
H38 H 0.4990 -0.1611 0.1022 0.043 Uiso 1 1 calc R . .
C39 C 0.86233(19) -0.17229(8) 0.16582(6) 0.0321(4) Uani 1 1 d . . .
C40 C 0.9806(2) -0.15015(9) 0.16553(7) 0.0385(4) Uani 1 1 d . . .
H40 H 1.0090 -0.1291 0.1420 0.046 Uiso 1 1 calc R . .
C41 C 1.0577(2) -0.15853(10) 0.19937(8) 0.0474(5) Uani 1 1 d . . .
H41 H 1.1375 -0.1431 0.1987 0.057 Uiso 1 1 calc R . .
C42 C 1.0185(3) -0.18889(12) 0.23351(7) 0.0529(7) Uani 1 1 d . . .
H42 H 1.0716 -0.1949 0.2562 0.064 Uiso 1 1 calc R . .
C43 C 0.9025(3) -0.21059(12) 0.23497(7) 0.0525(7) Uani 1 1 d . . .
H43 H 0.8753 -0.2314 0.2587 0.063 Uiso 1 1 calc R . .
C44 C 0.8246(2) -0.20199(10) 0.20154(6) 0.0418(5) Uani 1 1 d . . .
H44 H 0.7441 -0.2166 0.2031 0.050 Uiso 1 1 calc R . .
C45 C 0.90190(13) 0.04793(7) 0.18151(5) 0.0183(3) Uani 1 1 d . A .
C46 C 0.87439(14) -0.00954(6) 0.19911(5) 0.0183(3) Uani 1 1 d . A .
H46 H 0.9226 -0.0400 0.1873 0.022 Uiso 1 1 calc R . .
C47 C 0.79422(14) -0.03190(6) 0.22933(4) 0.0191(3) Uani 1 1 d . A .
H47 H 0.7963 -0.0740 0.2300 0.023 Uiso 1 1 calc R . .
C48 C 0.71136(14) -0.00933(7) 0.25899(4) 0.0201(3) Uani 1 1 d . A .
C49 C 0.64927(15) 0.04517(7) 0.25986(5) 0.0223(3) Uani 1 1 d . A .
H49 H 0.6020 0.0508 0.2841 0.027 Uiso 1 1 calc R . .
C50 C 0.64349(15) 0.09239(7) 0.23226(5) 0.0239(3) Uani 1 1 d . A .
H50 H 0.5759 0.1173 0.2375 0.029 Uiso 1 1 calc R . .
C51 C 0.71240(15) 0.11276(6) 0.19841(5) 0.0204(3) Uani 1 1 d . A .
H51 H 0.6722 0.1435 0.1838 0.025 Uiso 1 1 calc R . .
C52 C 0.82546(15) 0.09918(7) 0.18070(5) 0.0195(3) Uani 1 1 d . A .
H52 H 0.8580 0.1308 0.1648 0.023 Uiso 1 1 calc R . .
C53 C 0.62257(16) -0.13414(7) 0.28274(5) 0.0248(3) Uani 1 1 d . A .
C54 C 0.53506(19) -0.13417(9) 0.25178(6) 0.0332(4) Uani 1 1 d . . .
H54 H 0.5087 -0.0974 0.2407 0.040 Uiso 1 1 calc R . .
C55 C 0.4850(2) -0.18669(11) 0.23657(7) 0.0458(5) Uani 1 1 d . . .
H55 H 0.4263 -0.1856 0.2151 0.055 Uiso 1 1 calc R . .
C56 C 0.5220(2) -0.24047(10) 0.25318(8) 0.0495(6) Uani 1 1 d . . .
H56 H 0.4884 -0.2765 0.2432 0.059 Uiso 1 1 calc R . .
C57 C 0.6073(2) -0.24158(9) 0.28406(8) 0.0448(5) Uani 1 1 d . . .
H57 H 0.6323 -0.2784 0.2954 0.054 Uiso 1 1 calc R . .
C58 C 0.65704(19) -0.18911(8) 0.29874(6) 0.0335(4) Uani 1 1 d . . .
H58 H 0.7158 -0.1906 0.3201 0.040 Uiso 1 1 calc R . .
C59 C 0.57190(16) -0.03239(7) 0.34161(5) 0.0221(3) Uani 1 1 d . A .
C60 C 0.46211(16) -0.06097(8) 0.34805(5) 0.0268(3) Uani 1 1 d . . .
H60 H 0.4425 -0.0946 0.3317 0.032 Uiso 1 1 calc R . .
C61 C 0.38007(18) -0.04163(9) 0.37777(6) 0.0352(4) Uani 1 1 d . . .
H61 H 0.3059 -0.0622 0.3815 0.042 Uiso 1 1 calc R . .
C62 C 0.40626(19) 0.00726(9) 0.40175(6) 0.0366(4) Uani 1 1 d . . .
H62 H 0.3503 0.0207 0.4219 0.044 Uiso 1 1 calc R . .
C63 C 0.5152(2) 0.03651(9) 0.39610(6) 0.0356(4) Uani 1 1 d . . .
H63 H 0.5344 0.0700 0.4126 0.043 Uiso 1 1 calc R . .
C64 C 0.59651(17) 0.01698(8) 0.36634(5) 0.0300(3) Uani 1 1 d . . .
H64 H 0.6706 0.0377 0.3627 0.036 Uiso 1 1 calc R . .
C65 C 0.82744(16) -0.07844(7) 0.33210(5) 0.0229(3) Uani 1 1 d . A .
C66 C 0.93658(17) -0.08944(8) 0.31150(5) 0.0283(4) Uani 1 1 d . . .
H66 H 0.9394 -0.0858 0.2823 0.034 Uiso 1 1 calc R . .
C67 C 1.04055(17) -0.10547(9) 0.33268(6) 0.0314(4) Uani 1 1 d . . .
H67 H 1.1130 -0.1133 0.3179 0.038 Uiso 1 1 calc R . .
C68 C 1.03909(18) -0.11011(8) 0.37538(6) 0.0305(4) Uani 1 1 d . . .
H68 H 1.1104 -0.1210 0.3899 0.037 Uiso 1 1 calc R . .
C69 C 0.93406(19) -0.09892(9) 0.39649(6) 0.0327(4) Uani 1 1 d . . .
H69 H 0.9328 -0.1017 0.4258 0.039 Uiso 1 1 calc R . .
C70 C 0.82886(18) -0.08348(8) 0.37514(5) 0.0288(3) Uani 1 1 d . . .
H70 H 0.7567 -0.0762 0.3902 0.035 Uiso 1 1 calc R . .
C71 C 1.10482(14) 0.12838(8) 0.14034(5) 0.0230(3) Uani 1 1 d . A .
C72 C 1.07035(16) 0.18409(8) 0.15532(5) 0.0267(3) Uani 1 1 d . . .
H72 H 1.0178 0.1863 0.1785 0.032 Uiso 1 1 calc R . .
C73 C 1.11100(17) 0.23623(9) 0.13721(6) 0.0330(4) Uani 1 1 d . . .
H73 H 1.0862 0.2735 0.1479 0.040 Uiso 1 1 calc R . .
C74 C 1.1879(2) 0.23360(9) 0.10352(6) 0.0390(5) Uani 1 1 d . . .
H74 H 1.2145 0.2692 0.0907 0.047 Uiso 1 1 calc R . .
C75 C 1.2258(2) 0.17978(10) 0.08864(6) 0.0398(5) Uani 1 1 d . . .
H75 H 1.2799 0.1782 0.0659 0.048 Uiso 1 1 calc R . .
C76 C 1.18507(17) 0.12737(9) 0.10681(5) 0.0316(4) Uani 1 1 d . . .
H76 H 1.2122 0.0904 0.0963 0.038 Uiso 1 1 calc R . .
C77 C 1.11646(16) -0.00636(8) 0.13305(6) 0.0293(4) Uani 1 1 d . A .
C78 C 1.05442(18) -0.01937(10) 0.09651(6) 0.0350(4) Uani 1 1 d . . .
H78 H 0.9862 0.0038 0.0889 0.042 Uiso 1 1 calc R . .
C79 C 1.0915(2) -0.06570(12) 0.07130(7) 0.0488(6) Uani 1 1 d . . .
H79 H 1.0490 -0.0738 0.0464 0.059 Uiso 1 1 calc R . .
C80 C 1.1907(2) -0.10032(12) 0.08227(9) 0.0551(6) Uani 1 1 d . . .
H80 H 1.2140 -0.1329 0.0655 0.066 Uiso 1 1 calc R . .
C81 C 1.2544(2) -0.08724(12) 0.11736(9) 0.0561(7) Uani 1 1 d . . .
H81 H 1.3233 -0.1102 0.1245 0.067 Uiso 1 1 calc R . .
C82 C 1.21872(18) -0.04067(10) 0.14253(8) 0.0430(5) Uani 1 1 d . . .
H82 H 1.2643 -0.0318 0.1666 0.052 Uiso 1 1 calc R . .
C83 C 1.15849(14) 0.05500(7) 0.21552(5) 0.0234(3) Uani 1 1 d . A .
C84 C 1.16945(19) 0.00355(8) 0.23961(6) 0.0358(4) Uani 1 1 d . . .
H84 H 1.1257 -0.0309 0.2319 0.043 Uiso 1 1 calc R . .
C85 C 1.2423(2) 0.00180(10) 0.27427(7) 0.0444(5) Uani 1 1 d . . .
H85 H 1.2490 -0.0339 0.2897 0.053 Uiso 1 1 calc R . .
C86 C 1.30573(19) 0.05171(10) 0.28665(7) 0.0414(5) Uani 1 1 d . . .
H86 H 1.3567 0.0503 0.3103 0.050 Uiso 1 1 calc R . .
C87 C 1.2940(2) 0.10333(10) 0.26432(7) 0.0425(5) Uani 1 1 d . . .
H87 H 1.3353 0.1381 0.2730 0.051 Uiso 1 1 calc R . .
C88 C 1.22191(19) 0.10482(9) 0.22915(6) 0.0341(4) Uani 1 1 d . . .
H88 H 1.2157 0.1407 0.2140 0.041 Uiso 1 1 calc R . .
C93 C 0.7511(3) 0.64884(16) 0.03463(9) 0.0685(8) Uani 1 1 d . . .
H93A H 0.7070 0.6500 0.0609 0.103 Uiso 1 1 calc R . .
H93B H 0.6965 0.6361 0.0125 0.103 Uiso 1 1 calc R . .
H93C H 0.7826 0.6884 0.0283 0.103 Uiso 1 1 calc R . .
C94 C 0.9177(3) 0.60316(17) 0.00261(8) 0.0694(9) Uani 1 1 d . . .
H94A H 0.9488 0.6427 -0.0054 0.083 Uiso 1 1 calc R . .
H94B H 0.8667 0.5883 -0.0203 0.083 Uiso 1 1 calc R . .
C95 C 1.0194(3) 0.56277(13) 0.00871(9) 0.0578(7) Uani 1 1 d . . .
H95A H 0.9901 0.5252 0.0210 0.069 Uiso 1 1 calc R . .
H95B H 1.0568 0.5535 -0.0183 0.069 Uiso 1 1 calc R . .
C96 C 1.2005(3) 0.5501(2) 0.04382(14) 0.1102(17) Uani 1 1 d . . .
H96A H 1.2579 0.5704 0.0621 0.165 Uiso 1 1 calc R . .
H96B H 1.2416 0.5385 0.0183 0.165 Uiso 1 1 calc R . .
H96C H 1.1691 0.5147 0.0577 0.165 Uiso 1 1 calc R . .
K1 K 0.91806(4) 0.07215(2) 0.273154(12) 0.03458(9) Uani 1 1 d . A .
O1 O 0.8695(5) 0.1792(2) 0.30564(17) 0.0417(12) Uani 0.514(12) 1 d P A 1
O2 O 1.0252(7) 0.0968(4) 0.3472(3) 0.0441(15) Uani 0.514(12) 1 d P A 1
C89 C 0.7620(16) 0.2098(9) 0.2909(6) 0.050(3) Uani 0.514(12) 1 d P A 1
H89A H 0.6897 0.1901 0.3018 0.075 Uiso 0.514(12) 1 calc PR A 1
H89B H 0.7602 0.2087 0.2606 0.075 Uiso 0.514(12) 1 calc PR A 1
H89C H 0.7635 0.2511 0.3002 0.075 Uiso 0.514(12) 1 calc PR A 1
C90 C 0.8816(13) 0.1821(6) 0.3502(4) 0.069(4) Uani 0.514(12) 1 d P A 1
H90A H 0.8016 0.1726 0.3622 0.083 Uiso 0.514(12) 1 calc PR A 1
H90B H 0.8992 0.2239 0.3575 0.083 Uiso 0.514(12) 1 calc PR A 1
C91 C 0.9741(12) 0.1440(6) 0.3724(3) 0.043(2) Uani 0.514(12) 1 d P A 1
H91A H 1.0406 0.1697 0.3822 0.052 Uiso 0.514(12) 1 calc PR A 1
H91B H 0.9354 0.1261 0.3969 0.052 Uiso 0.514(12) 1 calc PR A 1
C92 C 1.0658(15) 0.0533(6) 0.3690(3) 0.048(2) Uani 0.514(12) 1 d P A 1
H92A H 1.1318 0.0673 0.3867 0.072 Uiso 0.514(12) 1 calc PR A 1
H92B H 1.0959 0.0220 0.3507 0.072 Uiso 0.514(12) 1 calc PR A 1
H92C H 1.0006 0.0374 0.3863 0.072 Uiso 0.514(12) 1 calc PR A 1
O1' O 0.8277(6) 0.1614(2) 0.31967(19) 0.0415(15) Uani 0.486(12) 1 d P A 2
O2' O 0.9796(8) 0.0904(4) 0.3509(3) 0.0426(15) Uani 0.486(12) 1 d P A 2
C89' C 0.7682(19) 0.2024(9) 0.2945(6) 0.046(4) Uani 0.486(12) 1 d P A 2
H89D H 0.7487 0.2379 0.3106 0.069 Uiso 0.486(12) 1 calc PR A 2
H89E H 0.6934 0.1847 0.2839 0.069 Uiso 0.486(12) 1 calc PR A 2
H89F H 0.8207 0.2133 0.2713 0.069 Uiso 0.486(12) 1 calc PR A 2
C90' C 0.9149(13) 0.1860(4) 0.3434(4) 0.050(3) Uani 0.486(12) 1 d P A 2
H90C H 0.9607 0.2146 0.3263 0.060 Uiso 0.486(12) 1 calc PR A 2
H90D H 0.8754 0.2087 0.3658 0.060 Uiso 0.486(12) 1 calc PR A 2
C91' C 0.9938(12) 0.1481(6) 0.3606(3) 0.048(2) Uani 0.486(12) 1 d P A 2
H91C H 0.9883 0.1522 0.3909 0.058 Uiso 0.486(12) 1 calc PR A 2
H91D H 1.0764 0.1603 0.3523 0.058 Uiso 0.486(12) 1 calc PR A 2
C92' C 1.0893(19) 0.0543(7) 0.3711(5) 0.078(5) Uani 0.486(12) 1 d P A 2
H92D H 1.1658 0.0682 0.3594 0.118 Uiso 0.486(12) 1 calc PR A 2
H92E H 1.0794 0.0119 0.3653 0.118 Uiso 0.486(12) 1 calc PR A 2
H92F H 1.0896 0.0607 0.4011 0.118 Uiso 0.486(12) 1 calc PR A 2
O3 O 0.84763(18) 0.60870(9) 0.03779(5) 0.0594(5) Uani 1 1 d . . .
O4 O 1.10521(18) 0.58817(10) 0.03455(6) 0.0601(5) Uani 1 1 d . . .
Si1 Si 0.66670(4) 0.133579(19) 0.055082(13) 0.01895(8) Uani 1 1 d . . .
Si2 Si 0.76073(5) -0.15976(2) 0.120070(14) 0.02478(9) Uani 1 1 d . . .
Si3 Si 0.68412(4) -0.061534(19) 0.302426(13) 0.01975(8) Uani 1 1 d . . .
Si4 Si 1.06405(4) 0.05645(2) 0.166643(13) 0.02009(8) Uani 1 1 d . . .
Sc1 Sc 0.72474(3) 0.018079(12) 0.147260(8) 0.01728(5) Uani 1 1 d . . .

loop_
_atom_site_aniso_label
_atom_site_aniso_U_11
_atom_site_aniso_U_22
_atom_site_aniso_U_33
_atom_site_aniso_U_23
_atom_site_aniso_U_13
_atom_site_aniso_U_12
C1 0.0209(7) 0.0194(7) 0.0196(6) 0.0027(5) -0.0043(5) -0.0005(6)
C2 0.0235(7) 0.0220(7) 0.0184(6) 0.0020(5) -0.0005(6) -0.0006(6)
C3 0.0214(7) 0.0193(7) 0.0222(7) -0.0022(5) -0.0015(6) 0.0024(6)
C4 0.0233(7) 0.0174(6) 0.0238(7) -0.0017(5) -0.0037(6) 0.0001(6)
C5 0.0229(7) 0.0184(6) 0.0227(6) 0.0024(6) -0.0019(6) -0.0026(6)
C6 0.0186(7) 0.0228(7) 0.0240(7) 0.0034(6) 0.0008(6) -0.0015(6)
C7 0.0166(7) 0.0241(7) 0.0261(7) 0.0015(6) 0.0008(6) 0.0010(6)
C8 0.0193(7) 0.0212(7) 0.0260(7) 0.0051(6) -0.0024(6) 0.0024(6)
C9 0.0223(7) 0.0199(7) 0.0212(7) 0.0009(5) 0.0002(6) -0.0015(6)
C10 0.0252(8) 0.0325(9) 0.0241(7) -0.0012(6) -0.0006(7) 0.0009(7)
C11 0.0241(8) 0.0476(11) 0.0341(9) -0.0070(8) 0.0015(7) 0.0008(8)
C12 0.0276(9) 0.0563(13) 0.0315(9) -0.0092(9) 0.0082(7) -0.0101(9)
C13 0.0359(10) 0.0613(14) 0.0236(8) -0.0004(8) 0.0032(7) -0.0140(10)
C14 0.0271(9) 0.0409(10) 0.0239(7) 0.0028(7) -0.0010(6) -0.0077(8)
C15 0.0207(7) 0.0250(8) 0.0193(7) 0.0007(6) 0.0001(6) 0.0029(6)
C16 0.0321(9) 0.0229(8) 0.0311(8) 0.0044(7) -0.0056(7) 0.0001(7)
C17 0.0381(10) 0.0314(9) 0.0306(8) 0.0068(7) -0.0062(8) 0.0091(8)
C18 0.0247(8) 0.0485(11) 0.0237(8) 0.0004(7) -0.0034(7) 0.0113(8)
C19 0.0211(8) 0.0378(9) 0.0313(8) -0.0036(7) -0.0015(7) -0.0023(7)
C20 0.0223(8) 0.0270(8) 0.0260(8) 0.0010(6) 0.0002(6) 0.0012(6)
C21 0.0244(8) 0.0190(7) 0.0201(6) 0.0034(5) 0.0013(6) -0.0003(6)
C22 0.0254(8) 0.0319(9) 0.0328(9) -0.0044(7) -0.0014(7) 0.0042(7)
C23 0.0329(10) 0.0368(10) 0.0389(10) -0.0083(8) 0.0027(8) 0.0090(8)
C24 0.0418(10) 0.0274(8) 0.0357(9) -0.0084(7) -0.0023(9) 0.0037(8)
C25 0.0300(9) 0.0256(8) 0.0299(8) -0.0026(6) -0.0038(7) -0.0034(7)
C26 0.0249(8) 0.0207(7) 0.0229(7) 0.0044(6) 0.0010(6) -0.0015(6)
C27 0.0354(9) 0.0216(7) 0.0278(8) -0.0026(6) 0.0024(7) 0.0025(7)
C28 0.0421(11) 0.0307(9) 0.0316(9) -0.0038(7) -0.0017(8) 0.0036(8)
C29 0.0651(16) 0.0434(11) 0.0270(9) -0.0025(8) 0.0012(10) 0.0014(11)
C30 0.0591(16) 0.0551(14) 0.0381(11) -0.0147(10) 0.0159(11) -0.0010(12)
C31 0.0454(13) 0.0609(15) 0.0485(13) -0.0117(11) 0.0081(11) 0.0182(12)
C32 0.0419(12) 0.0441(11) 0.0357(10) -0.0065(9) 0.0001(8) 0.0150(9)
C33 0.0480(11) 0.0185(7) 0.0252(8) -0.0009(6) 0.0047(7) -0.0008(7)
C34 0.0692(16) 0.0220(9) 0.0433(11) 0.0021(8) -0.0014(11) 0.0010(9)
C35 0.105(2) 0.0246(10) 0.0495(13) 0.0028(9) -0.0001(14) -0.0172(13)
C36 0.0768(19) 0.0408(12) 0.0539(14) -0.0065(11) 0.0099(13) -0.0282(13)
C37 0.0518(14) 0.0448(12) 0.0599(14) -0.0132(11) 0.0060(12) -0.0170(11)
C38 0.0420(11) 0.0270(9) 0.0396(10) -0.0045(8) 0.0012(9) -0.0035(8)
C39 0.0405(10) 0.0264(8) 0.0293(8) -0.0049(7) -0.0049(8) 0.0162(8)
C40 0.0471(12) 0.0270(9) 0.0414(10) -0.0055(8) -0.0069(9) 0.0095(8)
C41 0.0461(13) 0.0374(11) 0.0587(13) -0.0142(10) -0.0131(11) 0.0153(10)
C42 0.0639(16) 0.0620(15) 0.0329(10) -0.0107(10) -0.0149(11) 0.0316(13)
C43 0.0603(16) 0.0697(16) 0.0275(9) 0.0028(10) 0.0006(10) 0.0346(13)
C44 0.0462(12) 0.0491(12) 0.0301(9) 0.0001(8) 0.0027(9) 0.0217(10)
C45 0.0151(6) 0.0206(7) 0.0193(6) -0.0009(5) -0.0004(5) 0.0001(5)
C46 0.0180(6) 0.0177(6) 0.0190(6) 0.0002(5) -0.0029(5) 0.0017(5)
C47 0.0227(7) 0.0161(6) 0.0184(6) 0.0008(5) -0.0020(5) 0.0006(5)
C48 0.0232(7) 0.0190(7) 0.0180(6) 0.0022(5) 0.0002(5) -0.0020(6)
C49 0.0215(7) 0.0237(7) 0.0217(7) 0.0009(6) 0.0036(6) 0.0004(6)
C50 0.0228(8) 0.0205(7) 0.0284(8) 0.0027(6) 0.0036(6) 0.0051(6)
C51 0.0212(7) 0.0163(6) 0.0239(7) 0.0027(5) 0.0000(6) 0.0010(6)
C52 0.0199(7) 0.0181(7) 0.0206(6) 0.0011(5) -0.0005(6) -0.0020(6)
C53 0.0292(8) 0.0213(7) 0.0239(7) 0.0011(6) 0.0030(6) -0.0030(6)
C54 0.0405(11) 0.0289(9) 0.0301(8) 0.0034(7) -0.0042(8) -0.0084(8)
C55 0.0497(13) 0.0474(12) 0.0402(11) -0.0080(9) -0.0050(10) -0.0199(11)
C56 0.0548(15) 0.0346(11) 0.0593(14) -0.0150(10) 0.0052(12) -0.0158(10)
C57 0.0492(13) 0.0201(8) 0.0651(14) -0.0011(9) 0.0072(11) 0.0011(8)
C58 0.0344(10) 0.0234(8) 0.0428(10) 0.0033(7) 0.0025(8) 0.0018(7)
C59 0.0255(7) 0.0206(7) 0.0200(6) 0.0052(5) 0.0013(6) 0.0023(6)
C60 0.0274(8) 0.0262(8) 0.0268(8) 0.0055(6) 0.0006(6) -0.0008(7)
C61 0.0268(9) 0.0414(10) 0.0373(9) 0.0112(8) 0.0076(8) 0.0013(8)
C62 0.0374(10) 0.0443(11) 0.0283(8) 0.0061(8) 0.0090(8) 0.0116(9)
C63 0.0462(11) 0.0322(9) 0.0284(9) -0.0023(7) 0.0039(8) 0.0074(8)
C64 0.0314(9) 0.0287(8) 0.0298(8) -0.0005(7) 0.0039(7) -0.0033(7)
C65 0.0257(8) 0.0207(7) 0.0225(7) 0.0028(6) -0.0012(6) -0.0012(6)
C66 0.0301(9) 0.0328(9) 0.0220(7) 0.0036(6) 0.0022(7) 0.0064(7)
C67 0.0263(9) 0.0380(10) 0.0299(8) 0.0050(7) 0.0010(7) 0.0058(7)
C68 0.0305(9) 0.0298(8) 0.0313(9) 0.0061(7) -0.0079(7) -0.0015(7)
C69 0.0341(9) 0.0403(10) 0.0237(8) 0.0074(7) -0.0036(7) -0.0029(8)
C70 0.0292(9) 0.0337(9) 0.0234(7) 0.0041(6) 0.0014(7) -0.0008(7)
C71 0.0176(7) 0.0314(8) 0.0200(7) 0.0030(6) -0.0023(6) -0.0047(6)
C72 0.0203(7) 0.0284(8) 0.0314(8) 0.0017(6) -0.0005(6) -0.0045(6)
C73 0.0272(9) 0.0279(9) 0.0439(10) 0.0056(7) -0.0064(8) -0.0068(7)
C74 0.0394(11) 0.0404(10) 0.0371(10) 0.0156(8) -0.0049(8) -0.0186(9)
C75 0.0405(11) 0.0512(12) 0.0276(8) 0.0044(8) 0.0076(8) -0.0165(10)
C76 0.0289(9) 0.0403(10) 0.0255(8) -0.0031(7) 0.0025(7) -0.0093(8)
C77 0.0198(7) 0.0311(9) 0.0370(9) -0.0079(7) 0.0063(7) -0.0028(7)
C78 0.0289(9) 0.0431(10) 0.0330(9) -0.0064(8) 0.0066(7) -0.0053(8)
C79 0.0435(12) 0.0607(15) 0.0422(11) -0.0189(11) 0.0097(9) -0.0094(11)
C80 0.0433(13) 0.0579(15) 0.0641(15) -0.0251(12) 0.0167(12) 0.0015(11)
C81 0.0304(11) 0.0573(14) 0.0807(18) -0.0254(13) 0.0074(11) 0.0113(10)
C82 0.0220(8) 0.0460(11) 0.0610(13) -0.0182(10) -0.0027(9) 0.0044(8)
C83 0.0174(7) 0.0266(8) 0.0262(7) 0.0015(6) -0.0014(6) -0.0005(6)
C84 0.0316(9) 0.0291(9) 0.0466(11) 0.0064(8) -0.0134(8) -0.0035(8)
C85 0.0426(11) 0.0407(11) 0.0499(11) 0.0204(9) -0.0193(10) -0.0061(9)
C86 0.0348(10) 0.0524(12) 0.0371(10) 0.0106(9) -0.0147(8) -0.0089(9)
C87 0.0451(12) 0.0407(11) 0.0417(11) 0.0071(9) -0.0169(9) -0.0161(9)
C88 0.0363(10) 0.0339(9) 0.0320(8) 0.0085(7) -0.0100(8) -0.0090(8)
C93 0.0586(18) 0.087(2) 0.0597(16) -0.0030(15) 0.0011(13) 0.0225(16)
C94 0.0583(17) 0.118(3) 0.0325(11) -0.0011(14) -0.0067(11) 0.0270(17)
C95 0.0529(15) 0.0603(15) 0.0602(15) -0.0208(13) 0.0053(12) -0.0001(13)
C96 0.067(2) 0.149(4) 0.115(3) 0.080(3) -0.004(2) 0.020(2)
K1 0.0313(2) 0.0423(2) 0.03011(18) -0.01274(16) 0.00114(15) -0.00626(17)
O1 0.038(2) 0.036(2) 0.051(2) -0.0049(17) -0.0054(18) -0.0044(17)
O2 0.049(3) 0.047(3) 0.036(2) -0.009(2) -0.008(3) 0.016(3)
C89 0.039(5) 0.039(5) 0.071(6) 0.012(4) -0.011(4) -0.006(4)
C90 0.067(7) 0.097(8) 0.043(4) -0.035(4) -0.015(4) 0.032(5)
C91 0.060(5) 0.042(3) 0.027(4) -0.017(3) -0.004(3) 0.016(3)
C92 0.074(6) 0.050(5) 0.021(2) -0.008(3) -0.004(3) 0.015(4)
O1' 0.042(3) 0.032(2) 0.050(3) -0.0087(18) -0.014(2) -0.0009(18)
O2' 0.062(4) 0.0327(19) 0.033(2) -0.0061(16) -0.014(3) 0.000(3)
C89' 0.062(7) 0.028(4) 0.048(4) -0.007(4) -0.023(4) 0.003(3)
C90' 0.074(7) 0.023(3) 0.053(5) -0.014(2) -0.017(4) 0.007(3)
C91' 0.053(5) 0.054(4) 0.038(5) -0.025(4) -0.014(4) 0.001(3)
C92' 0.102(9) 0.050(6) 0.084(7) -0.012(5) -0.046(5) 0.041(6)
O3 0.0575(11) 0.0740(12) 0.0465(9) 0.0003(9) 0.0054(8) 0.0203(10)
O4 0.0521(11) 0.0788(13) 0.0493(9) 0.0108(9) -0.0112(8) 0.0033(9)
Si1 0.01931(19) 0.01881(18) 0.01874(18) 0.00260(15) -0.00159(16) 0.00040(16)
Si2 0.0306(2) 0.01913(19) 0.0246(2) -0.00007(16) -0.00095(18) 0.00508(18)
Si3 0.0224(2) 0.01842(19) 0.01844(17) 0.00218(15) 0.00077(16) -0.00075(16)
Si4 0.01583(18) 0.0222(2) 0.02222(19) -0.00057(16) 0.00015(15) -0.00086(16)
Sc1 0.01618(12) 0.01822(12) 0.01743(11) 0.00028(10) -0.00109(10) -0.00038(10)

loop_
_atom_type_symbol
_atom_type_description
_atom_type_scat_dispersion_real
_atom_type_scat_dispersion_imag
_atom_type_scat_source
C C 0.0033 0.0016 'International Tables Vol C Tables 4.2.6.8 and 6.1.1.4'
H H 0.0000 0.0000 'International Tables Vol C Tables 4.2.6.8 and 6.1.1.4'
K K 0.2009 0.2494 'International Tables Vol C Tables 4.2.6.8 and 6.1.1.4'
O O 0.0106 0.0060 'International Tables Vol C Tables 4.2.6.8 and 6.1.1.4'
Si Si 0.0817 0.0704 'International Tables Vol C Tables 4.2.6.8 and 6.1.1.4'
Sc Sc 0.2519 0.3716 'International Tables Vol C Tables 4.2.6.8 and 6.1.1.4'

loop_
_geom_angle_atom_site_label_1
_geom_angle_atom_site_label_2
_geom_angle_atom_site_label_3
_geom_angle
C8 C1 C2 131.39(14)
C8 C1 Si1 111.86(11)
C2 C1 Si1 116.75(11)
C8 C1 Sc1 73.47(9)
C2 C1 Sc1 71.32(8)
Si1 C1 Sc1 137.67(8)
C3 C2 C1 136.93(15)
C3 C2 Sc1 74.56(8)
C1 C2 Sc1 74.20(8)
C3 C2 H2 111.5
C1 C2 H2 111.5
Sc1 C2 H2 137.2
C2 C3 C4 136.79(15)
C2 C3 Sc1 71.22(8)
C4 C3 Sc1 75.71(9)
C2 C3 H3 111.6
C4 C3 H3 111.6
Sc1 C3 H3 140.6
C5 C4 C3 131.61(14)
C5 C4 Si2 111.85(11)
C3 C4 Si2 116.46(12)
C5 C4 Sc1 70.45(8)
C3 C4 Sc1 70.73(9)
Si2 C4 Sc1 140.77(8)
C6 C5 C4 135.85(14)
C6 C5 Sc1 71.72(9)
C4 C5 Sc1 76.04(9)
C6 C5 H5 112.1
C4 C5 H5 112.1
Sc1 C5 H5 137.6
C5 C6 C7 135.42(15)
C5 C6 Sc1 74.21(9)
C7 C6 Sc1 74.13(9)
C5 C6 H6 112.3
C7 C6 H6 112.3
Sc1 C6 H6 136.0
C8 C7 C6 135.41(15)
C8 C7 Sc1 73.71(9)
C6 C7 Sc1 71.70(9)
C8 C7 H7 112.3
C6 C7 H7 112.3
Sc1 C7 H7 141.6
C7 C8 C1 136.13(15)
C7 C8 Sc1 72.64(9)
C1 C8 Sc1 72.63(9)
C7 C8 H8 111.9
C1 C8 H8 111.9
Sc1 C8 H8 143.0
C10 C9 C14 117.29(15)
C10 C9 Si1 122.32(12)
C14 C9 Si1 120.39(13)
C11 C10 C9 121.41(16)
C11 C10 H10 119.3
C9 C10 H10 119.3
C10 C11 C12 119.93(18)
C10 C11 H11 120.0
C12 C11 H11 120.0
C13 C12 C11 119.88(18)
C13 C12 H12 120.1
C11 C12 H12 120.1
C12 C13 C14 120.09(18)
C12 C13 H13 120.0
C14 C13 H13 120.0
C13 C14 C9 121.40(17)
C13 C14 H14 119.3
C9 C14 H14 119.3
C20 C15 C16 117.56(15)
C20 C15 Si1 122.47(12)
C16 C15 Si1 119.97(13)
C17 C16 C15 121.64(17)
C17 C16 H16 119.2
C15 C16 H16 119.2
C18 C17 C16 119.63(17)
C18 C17 H17 120.2
C16 C17 H17 120.2
C19 C18 C17 119.91(17)
C19 C18 H18 120.0
C17 C18 H18 120.0
C18 C19 C20 120.46(17)
C18 C19 H19 119.8
C20 C19 H19 119.8
C19 C20 C15 120.80(16)
C19 C20 H20 119.6
C15 C20 H20 119.6
C26 C21 C22 117.31(15)
C26 C21 Si1 121.58(12)
C22 C21 Si1 121.00(13)
C23 C22 C21 121.25(18)
C23 C22 H22 119.4
C21 C22 H22 119.4
C24 C23 C22 120.27(18)
C24 C23 H23 119.9
C22 C23 H23 119.9
C23 C24 C25 119.65(17)
C23 C24 H24 120.2
C25 C24 H24 120.2
C24 C25 C26 119.82(17)
C24 C25 H25 120.1
C26 C25 H25 120.1
C25 C26 C21 121.65(16)
C25 C26 H26 119.2
C21 C26 H26 119.2
C32 C27 C28 116.64(17)
C32 C27 Si2 122.39(15)
C28 C27 Si2 120.71(15)
C29 C28 C27 121.4(2)
C29 C28 H28 119.3
C27 C28 H28 119.3
C30 C29 C28 120.0(2)
C30 C29 H29 120.0
C28 C29 H29 120.0
C31 C30 C29 120.1(2)
C31 C30 H30 120.0
C29 C30 H30 120.0
C30 C31 C32 119.9(2)
C30 C31 H31 120.1
C32 C31 H31 120.1
C31 C32 C27 122.0(2)
C31 C32 H32 119.0
C27 C32 H32 119.0
C38 C33 C34 117.06(19)
C38 C33 Si2 122.07(13)
C34 C33 Si2 120.64(18)
C35 C34 C33 120.9(3)
C35 C34 H34 119.6
C33 C34 H34 119.6
C36 C35 C34 120.4(2)
C36 C35 H35 119.8
C34 C35 H35 119.8
C35 C36 C37 120.5(2)
C35 C36 H36 119.8
C37 C36 H36 119.8
C36 C37 C38 119.4(3)
C36 C37 H37 120.3
C38 C37 H37 120.3
C37 C38 C33 121.8(2)
C37 C38 H38 119.1
C33 C38 H38 119.1
C40 C39 C44 117.05(19)
C40 C39 Si2 119.96(15)
C44 C39 Si2 122.97(17)
C39 C40 C41 121.0(2)
C39 C40 H40 119.5
C41 C40 H40 119.5
C42 C41 C40 120.4(2)
C42 C41 H41 119.8
C40 C41 H41 119.8
C41 C42 C43 120.1(2)
C41 C42 H42 120.0
C43 C42 H42 120.0
C42 C43 C44 120.0(2)
C42 C43 H43 120.0
C44 C43 H43 120.0
C43 C44 C39 121.5(2)
C43 C44 H44 119.3
C39 C44 H44 119.3
C52 C45 C46 127.27(14)
C52 C45 Si4 118.63(11)
C46 C45 Si4 113.30(11)
C52 C45 Sc1 74.37(9)
C46 C45 Sc1 75.77(9)
Si4 C45 Sc1 135.13(8)
C52 C45 K1 84.66(9)
C46 C45 K1 77.75(8)
Si4 C45 K1 100.24(6)
Sc1 C45 K1 124.36(6)
C47 C46 C45 136.35(14)
C47 C46 Sc1 98.16(9)
C45 C46 Sc1 69.09(8)
C47 C46 K1 76.81(9)
C45 C46 K1 74.72(8)
Sc1 C46 K1 119.50(6)
C47 C46 H46 111.8
C45 C46 H46 111.8
Sc1 C46 H46 106.8
K1 C46 H46 131.4
C46 C47 C48 138.08(14)
C46 C47 K1 76.52(9)
C48 C47 K1 72.61(8)
C46 C47 H47 111.0
C48 C47 H47 111.0
K1 C47 H47 138.0
C49 C48 C47 129.82(13)
C49 C48 Si3 117.31(11)
C47 C48 Si3 112.87(11)
C49 C48 K1 80.33(9)
C47 C48 K1 80.20(9)
Si3 C48 K1 113.58(7)
C50 C49 C48 132.64(15)
C50 C49 K1 89.01(10)
C48 C49 K1 72.73(9)
C50 C49 H49 113.7
C48 C49 H49 113.7
K1 C49 H49 113.0
C49 C50 C51 136.29(15)
C49 C50 K1 66.40(9)
C51 C50 K1 82.05(10)
C49 C50 H50 111.9
C51 C50 H50 111.9
K1 C50 H50 136.4
C52 C51 C50 136.39(15)
C52 C51 Sc1 62.27(8)
C50 C51 Sc1 104.21(10)
C52 C51 K1 69.04(9)
C50 C51 K1 74.01(9)
Sc1 C51 K1 100.77(4)
C52 C51 H51 111.8
C50 C51 H51 111.8
Sc1 C51 H51 107.2
K1 C51 H51 148.5
C51 C52 C45 133.76(14)
C51 C52 Sc1 86.41(9)
C45 C52 Sc1 70.55(8)
C51 C52 K1 86.86(9)
C45 C52 K1 69.07(8)
Sc1 C52 K1 114.99(5)
C51 C52 H52 113.1
C45 C52 H52 113.1
Sc1 C52 H52 120.2
K1 C52 H52 121.7
C54 C53 C58 117.12(17)
C54 C53 Si3 119.65(13)
C58 C53 Si3 123.19(14)
C53 C54 C55 121.96(19)
C53 C54 H54 119.0
C55 C54 H54 119.0
C56 C55 C54 119.1(2)
C56 C55 H55 120.4
C54 C55 H55 120.4
C57 C56 C55 120.0(2)
C57 C56 H56 120.0
C55 C56 H56 120.0
C56 C57 C58 120.3(2)
C56 C57 H57 119.8
C58 C57 H57 119.8
C57 C58 C53 121.4(2)
C57 C58 H58 119.3
C53 C58 H58 119.3
C60 C59 C64 116.95(15)
C60 C59 Si3 120.82(13)
C64 C59 Si3 122.20(13)
C59 C60 C61 121.84(17)
C59 C60 H60 119.1
C61 C60 H60 119.1
C62 C61 C60 120.16(18)
C62 C61 H61 119.9
C60 C61 H61 119.9
C61 C62 C63 119.26(18)
C61 C62 H62 120.4
C63 C62 H62 120.4
C62 C63 C64 120.22(19)
C62 C63 H63 119.9
C64 C63 H63 119.9
C63 C64 C59 121.58(18)
C63 C64 H64 119.2
C59 C64 H64 119.2
C70 C65 C66 116.76(16)
C70 C65 Si3 122.13(14)
C66 C65 Si3 121.04(12)
C67 C66 C65 121.68(15)
C67 C66 H66 119.2
C65 C66 H66 119.2
C66 C67 C68 120.19(18)
C66 C67 H67 119.9
C68 C67 H67 119.9
C69 C68 C67 119.54(17)
C69 C68 H68 120.2
C67 C68 H68 120.2
C68 C69 C70 120.30(16)
C68 C69 H69 119.8
C70 C69 H69 119.8
C69 C70 C65 121.51(17)
C69 C70 H70 119.2
C65 C70 H70 119.2
C72 C71 C76 117.06(16)
C72 C71 Si4 123.40(12)
C76 C71 Si4 119.12(14)
C73 C72 C71 121.73(17)
C73 C72 H72 119.1
C71 C72 H72 119.1
C74 C73 C72 119.68(19)
C74 C73 H73 120.2
C72 C73 H73 120.2
C75 C74 C73 120.15(17)
C75 C74 H74 119.9
C73 C74 H74 119.9
C74 C75 C76 120.23(18)
C74 C75 H75 119.9
C76 C75 H75 119.9
C75 C76 C71 121.12(18)
C75 C76 H76 119.4
C71 C76 H76 119.4
C78 C77 C82 117.66(18)
C78 C77 Si4 119.78(15)
C82 C77 Si4 122.54(15)
C79 C78 C77 120.7(2)
C79 C78 H78 119.7
C77 C78 H78 119.7
C78 C79 C80 120.3(2)
C78 C79 H79 119.8
C80 C79 H79 119.8
C81 C80 C79 119.8(2)
C81 C80 H80 120.1
C79 C80 H80 120.1
C80 C81 C82 120.3(2)
C80 C81 H81 119.9
C82 C81 H81 119.9
C81 C82 C77 121.2(2)
C81 C82 H82 119.4
C77 C82 H82 119.4
C88 C83 C84 116.52(15)
C88 C83 Si4 121.77(13)
C84 C83 Si4 121.71(13)
C88 C83 K1 97.64(12)
C84 C83 K1 81.43(11)
Si4 C83 K1 91.51(6)
C85 C84 C83 121.68(18)
C85 C84 K1 103.48(15)
C83 C84 K1 74.19(11)
C85 C84 H84 119.2
C83 C84 H84 119.2
K1 C84 H84 92.3
C84 C85 C86 120.45(18)
C84 C85 H85 119.8
C86 C85 H85 119.8
C87 C86 C85 119.17(18)
C87 C86 H86 120.4
C85 C86 H86 120.4
C86 C87 C88 120.31(19)
C86 C87 H87 119.8
C88 C87 H87 119.8
C87 C88 C83 121.83(17)
C87 C88 H88 119.1
C83 C88 H88 119.1
O3 C93 H93A 109.5
O3 C93 H93B 109.5
H93A C93 H93B 109.5
O3 C93 H93C 109.5
H93A C93 H93C 109.5
H93B C93 H93C 109.5
O3 C94 C95 112.1(2)
O3 C94 H94A 109.2
C95 C94 H94A 109.2
O3 C94 H94B 109.2
C95 C94 H94B 109.2
H94A C94 H94B 107.9
O4 C95 C94 110.5(2)
O4 C95 H95A 109.6
C94 C95 H95A 109.6
O4 C95 H95B 109.6
C94 C95 H95B 109.6
H95A C95 H95B 108.1
O4 C96 H96A 109.5
O4 C96 H96B 109.5
H96A C96 H96B 109.5
O4 C96 H96C 109.5
H96A C96 H96C 109.5
H96B C96 H96C 109.5
O2' K1 O1 62.5(2)
O2' K1 O1' 56.5(2)
O1 K1 O1' 16.25(9)
O2' K1 O2 11.33(18)
O1 K1 O2 63.93(19)
O1' K1 O2 61.34(18)
O2' K1 C48 116.25(18)
O1 K1 C48 117.56(14)
O1' K1 C48 105.19(16)
O2 K1 C48 126.55(19)
O2' K1 C45 168.4(2)
O1 K1 C45 122.32(13)
O1' K1 C45 131.23(11)
O2 K1 C45 157.54(16)
C48 K1 C45 72.00(4)
O2' K1 C46 151.77(19)
O1 K1 C46 144.62(9)
O1' K1 C46 145.62(9)
O2 K1 C46 151.41(17)
C48 K1 C46 52.06(4)
C45 K1 C46 27.53(4)
O2' K1 C49 114.5(2)
O1 K1 C49 92.27(12)
O1' K1 C49 82.39(13)
O2 K1 C49 125.76(16)
C48 K1 C49 26.93(4)
C45 K1 C49 76.64(4)
C46 K1 C49 67.52(4)
O2' K1 C47 132.52(17)
O1 K1 C47 141.22(11)
O1' K1 C47 131.47(15)
O2 K1 C47 139.1(2)
C48 K1 C47 27.20(4)
C45 K1 C47 51.74(4)
C46 K1 C47 26.67(4)
C49 K1 C47 49.43(4)
O2' K1 C52 159.78(19)
O1 K1 C52 97.47(11)
O1' K1 C52 105.00(11)
O2 K1 C52 156.2(2)
C48 K1 C52 74.27(4)
C45 K1 C52 26.27(4)
C46 K1 C52 48.42(4)
C49 K1 C52 66.35(4)
C47 K1 C52 64.71(4)
O2' K1 C83 110.7(2)
O1 K1 C83 119.46(16)
O1' K1 C83 134.89(18)
O2 K1 C83 99.91(16)
C48 K1 C83 117.68(4)
C45 K1 C83 57.77(4)
C46 K1 C83 67.07(4)
C49 K1 C83 133.22(4)
C47 K1 C83 90.49(4)
C52 K1 C83 75.57(4)
O2' K1 C50 126.2(2)
O1 K1 C50 81.42(9)
O1' K1 C50 77.49(9)
O2 K1 C50 135.54(15)
C48 K1 C50 47.47(4)
C45 K1 C50 65.31(4)
C46 K1 C50 68.21(4)
C49 K1 C50 24.59(4)
C47 K1 C50 61.02(4)
C52 K1 C50 46.97(4)
C83 K1 C50 121.89(4)
C90 O1 C89 112.5(10)
C90 O1 K1 114.2(6)
C89 O1 K1 117.4(7)
C92 O2 C91 112.7(8)
C92 O2 K1 118.5(8)
C91 O2 K1 118.1(6)
O1 C90 C91 120.5(9)
O1 C90 H90A 107.2
C91 C90 H90A 107.2
O1 C90 H90B 107.2
C91 C90 H90B 107.2
H90A C90 H90B 106.8
O2 C91 C90 114.4(9)
O2 C91 H91A 108.7
C90 C91 H91A 108.6
O2 C91 H91B 108.7
C90 C91 H91B 108.7
H91A C91 H91B 107.6
C90' O1' C89' 113.4(9)
C90' O1' K1 111.0(6)
C89' O1' K1 110.0(7)
C91' O2' C92' 108.0(10)
C91' O2' K1 113.7(7)
C92' O2' K1 120.4(7)
O1' C89' H89D 109.5
O1' C89' H89E 109.5
H89D C89' H89E 109.5
O1' C89' H89F 109.5
H89D C89' H89F 109.5
H89E C89' H89F 109.5
C91' C90' O1' 116.0(8)
C91' C90' K1 78.0(6)
O1' C90' K1 47.4(4)
C91' C90' H90C 108.3
O1' C90' H90C 108.3
K1 C90' H90C 96.4
C91' C90' H90D 108.3
O1' C90' H90D 108.3
K1 C90' H90D 151.4
H90C C90' H90D 107.4
C90' C91' O2' 116.3(10)
C90' C91' K1 79.4(7)
O2' C91' K1 45.1(5)
C90' C91' H91C 108.2
O2' C91' H91C 108.2
K1 C91' H91C 148.8
C90' C91' H91D 108.2
O2' C91' H91D 108.2
K1 C91' H91D 98.2
H91C C91' H91D 107.4
O2' C92' H92D 109.5
O2' C92' H92E 109.5
H92D C92' H92E 109.5
O2' C92' H92F 109.5
H92D C92' H92F 109.5
H92E C92' H92F 109.5
C94 O3 C93 115.1(2)
C95 O4 C96 113.1(3)
C15 Si1 C1 109.38(7)
C15 Si1 C9 108.30(7)
C1 Si1 C9 111.21(7)
C15 Si1 C21 106.57(7)
C1 Si1 C21 110.80(7)
C9 Si1 C21 110.44(7)
C39 Si2 C4 113.70(7)
C39 Si2 C33 107.88(9)
C4 Si2 C33 108.51(8)
C39 Si2 C27 109.23(9)
C4 Si2 C27 112.09(8)
C33 Si2 C27 104.98(8)
C48 Si3 C53 110.68(7)
C48 Si3 C65 112.09(7)
C53 Si3 C65 107.41(8)
C48 Si3 C59 113.17(7)
C53 Si3 C59 106.96(8)
C65 Si3 C59 106.20(7)
C45 Si4 C77 111.61(7)
C45 Si4 C71 115.75(7)
C77 Si4 C71 108.27(8)
C45 Si4 C83 108.18(7)
C77 Si4 C83 107.48(8)
C71 Si4 C83 105.06(7)
C45 Si4 K1 51.05(5)
C77 Si4 K1 136.26(6)
C71 Si4 K1 115.36(5)
C83 Si4 K1 58.77(5)
C45 Sc1 C2 119.03(6)
C45 Sc1 C6 140.29(5)
C2 Sc1 C6 100.03(6)
C45 Sc1 C52 35.08(5)
C2 Sc1 C52 118.58(5)
C6 Sc1 C52 130.03(6)
C45 Sc1 C7 142.94(6)
C2 Sc1 C7 89.20(6)
C6 Sc1 C7 34.17(5)
C52 Sc1 C7 111.84(6)
C45 Sc1 C5 131.97(5)
C2 Sc1 C5 89.99(5)
C6 Sc1 C5 34.07(5)
C52 Sc1 C5 151.43(5)
C7 Sc1 C5 65.30(5)
C45 Sc1 C1 124.97(5)
C2 Sc1 C1 34.49(5)
C6 Sc1 C1 91.01(5)
C52 Sc1 C1 103.07(5)
C7 Sc1 C1 65.41(5)
C5 Sc1 C1 100.97(5)
C45 Sc1 C3 118.88(5)
C2 Sc1 C3 34.22(5)
C6 Sc1 C3 89.00(6)
C52 Sc1 C3 140.60(5)
C7 Sc1 C3 98.03(6)
C5 Sc1 C3 64.59(5)
C1 Sc1 C3 66.05(5)
C45 Sc1 C8 136.14(5)
C2 Sc1 C8 65.00(6)
C6 Sc1 C8 65.45(5)
C52 Sc1 C8 101.98(5)
C7 Sc1 C8 33.65(5)
C5 Sc1 C8 89.54(5)
C1 Sc1 C8 33.90(5)
C3 Sc1 C8 88.68(5)
C45 Sc1 C46 35.15(5)
C2 Sc1 C46 133.09(6)
C6 Sc1 C46 111.34(5)
C52 Sc1 C46 64.47(5)
C7 Sc1 C46 135.56(6)
C5 Sc1 C46 96.90(5)
C1 Sc1 C46 157.56(5)
C3 Sc1 C46 110.75(5)
C8 Sc1 C46 160.47(5)
C45 Sc1 C4 123.62(5)
C2 Sc1 C4 65.47(5)
C6 Sc1 C4 64.89(6)
C52 Sc1 C4 158.64(6)
C7 Sc1 C4 88.66(5)
C5 Sc1 C4 33.51(5)
C1 Sc1 C4 90.62(5)
C3 Sc1 C4 33.56(5)
C8 Sc1 C4 98.52(5)
C46 Sc1 C4 96.97(5)
C45 Sc1 C51 61.78(5)
C2 Sc1 C51 129.60(5)
C6 Sc1 C51 99.58(5)
C52 Sc1 C51 31.32(5)
C7 Sc1 C51 81.97(5)
C5 Sc1 C51 128.67(5)
C1 Sc1 C51 99.55(5)
C3 Sc1 C51 163.55(5)
C8 Sc1 C51 82.27(5)
C46 Sc1 C51 79.31(5)
C4 Sc1 C51 161.75(5)

loop_
_geom_bond_atom_site_label_1
_geom_bond_atom_site_label_2
_geom_bond_distance
C1 C8 1.415(2)
C1 C2 1.425(2)
C1 Si1 1.8770(16)
C1 Sc1 2.4220(15)
C2 C3 1.416(2)
C2 Sc1 2.3845(15)
C2 H2 0.9500
C3 C4 1.422(2)
C3 Sc1 2.4276(15)
C3 H3 0.9500
C4 C5 1.418(2)
C4 Si2 1.8831(16)
C4 Sc1 2.4921(15)
C5 C6 1.409(2)
C5 Sc1 2.4199(15)
C5 H5 0.9500
C6 C7 1.413(2)
C6 Sc1 2.3879(16)
C6 H6 0.9500
C7 C8 1.404(2)
C7 Sc1 2.4193(16)
C7 H7 0.9500
C8 Sc1 2.4329(16)
C8 H8 0.9500
C9 C10 1.395(2)
C9 C14 1.399(2)
C9 Si1 1.8819(16)
C10 C11 1.385(3)
C10 H10 0.9500
C11 C12 1.389(3)
C11 H11 0.9500
C12 C13 1.371(3)
C12 H12 0.9500
C13 C14 1.388(3)
C13 H13 0.9500
C14 H14 0.9500
C15 C20 1.397(2)
C15 C16 1.400(2)
C15 Si1 1.8743(17)
C16 C17 1.387(3)
C16 H16 0.9500
C17 C18 1.387(3)
C17 H17 0.9500
C18 C19 1.376(3)
C18 H18 0.9500
C19 C20 1.395(2)
C19 H19 0.9500
C20 H20 0.9500
C21 C26 1.394(2)
C21 C22 1.396(2)
C21 Si1 1.8870(16)
C22 C23 1.392(3)
C22 H22 0.9500
C23 C24 1.378(3)
C23 H23 0.9500
C24 C25 1.385(3)
C24 H24 0.9500
C25 C26 1.391(2)
C25 H25 0.9500
C26 H26 0.9500
C27 C32 1.391(3)
C27 C28 1.400(3)
C27 Si2 1.8853(18)
C28 C29 1.389(3)
C28 H28 0.9500
C29 C30 1.377(4)
C29 H29 0.9500
C30 C31 1.366(4)
C30 H30 0.9500
C31 C32 1.390(3)
C31 H31 0.9500
C32 H32 0.9500
C33 C38 1.388(3)
C33 C34 1.400(3)
C33 Si2 1.883(2)
C34 C35 1.395(4)
C34 H34 0.9500
C35 C36 1.351(5)
C35 H35 0.9500
C36 C37 1.382(4)
C36 H36 0.9500
C37 C38 1.387(3)
C37 H37 0.9500
C38 H38 0.9500
C39 C40 1.400(3)
C39 C44 1.401(3)
C39 Si2 1.8808(19)
C40 C41 1.401(3)
C40 H40 0.9500
C41 C42 1.371(4)
C41 H41 0.9500
C42 C43 1.373(4)
C42 H42 0.9500
C43 C44 1.398(3)
C43 H43 0.9500
C44 H44 0.9500
C45 C52 1.433(2)
C45 C46 1.448(2)
C45 Si4 1.8669(16)
C45 Sc1 2.3502(15)
C45 K1 3.0228(15)
C46 C47 1.414(2)
C46 Sc1 2.4388(15)
C46 K1 3.0624(15)
C46 H46 0.9500
C47 C48 1.422(2)
C47 K1 3.0660(15)
C47 H47 0.9500
C48 C49 1.408(2)
C48 Si3 1.8590(15)
C48 K1 2.9692(16)
C49 C50 1.392(2)
C49 K1 3.0651(17)
C49 H49 0.9500
C50 C51 1.412(2)
C50 K1 3.3445(18)
C50 H50 0.9500
C51 C52 1.409(2)
C51 Sc1 2.7063(15)
C51 K1 3.4457(16)
C51 H51 0.9500
C52 Sc1 2.4002(15)
C52 K1 3.2224(16)
C52 H52 0.9500
C53 C54 1.394(3)
C53 C58 1.397(2)
C53 Si3 1.8847(17)
C54 C55 1.398(3)
C54 H54 0.9500
C55 C56 1.389(4)
C55 H55 0.9500
C56 C57 1.375(4)
C56 H56 0.9500
C57 C58 1.389(3)
C57 H57 0.9500
C58 H58 0.9500
C59 C60 1.391(2)
C59 C64 1.398(2)
C59 Si3 1.8928(17)
C60 C61 1.393(3)
C60 H60 0.9500
C61 C62 1.380(3)
C61 H61 0.9500
C62 C63 1.386(3)
C62 H62 0.9500
C63 C64 1.390(3)
C63 H63 0.9500
C64 H64 0.9500
C65 C70 1.398(2)
C65 C66 1.401(2)
C65 Si3 1.8926(17)
C66 C67 1.387(3)
C66 H66 0.9500
C67 C68 1.387(3)
C67 H67 0.9500
C68 C69 1.371(3)
C68 H68 0.9500
C69 C70 1.398(3)
C69 H69 0.9500
C70 H70 0.9500
C71 C72 1.400(2)
C71 C76 1.403(2)
C71 Si4 1.8871(17)
C72 C73 1.389(2)
C72 H72 0.9500
C73 C74 1.385(3)
C73 H73 0.9500
C74 C75 1.372(3)
C74 H74 0.9500
C75 C76 1.395(3)
C75 H75 0.9500
C76 H76 0.9500
C77 C78 1.399(3)
C77 C82 1.404(3)
C77 Si4 1.8780(18)
C78 C79 1.388(3)
C78 H78 0.9500
C79 C80 1.393(4)
C79 H79 0.9500
C80 C81 1.369(4)
C80 H80 0.9500
C81 C82 1.387(3)
C81 H81 0.9500
C82 H82 0.9500
C83 C88 1.396(2)
C83 C84 1.404(2)
C83 Si4 1.8968(17)
C83 K1 3.2718(17)
C84 C85 1.383(3)
C84 K1 3.362(2)
C84 H84 0.9500
C85 C86 1.386(3)
C85 H85 0.9500
C86 C87 1.377(3)
C86 H86 0.9500
C87 C88 1.391(3)
C87 H87 0.9500
C88 H88 0.9500
C93 O3 1.403(3)
C93 H93A 0.9800
C93 H93B 0.9800
C93 H93C 0.9800
C94 O3 1.383(3)
C94 C95 1.462(4)
C94 H94A 0.9900
C94 H94B 0.9900
C95 O4 1.389(3)
C95 H95A 0.9900
C95 H95B 0.9900
C96 O4 1.392(4)
C96 H96A 0.9800
C96 H96B 0.9800
C96 H96C 0.9800
K1 O2' 2.641(8)
K1 O1 2.689(4)
K1 O1' 2.706(4)
K1 O2 2.732(8)
O1 C90 1.451(15)
O1 C89 1.46(2)
O2 C92 1.290(15)
O2 C91 1.455(13)
C89 H89A 0.9800
C89 H89B 0.9800
C89 H89C 0.9800
C90 C91 1.516(19)
C90 H90A 0.9900
C90 H90B 0.9900
C91 H91A 0.9900
C91 H91B 0.9900
C92 H92A 0.9800
C92 H92B 0.9800
C92 H92C 0.9800
O1' C90' 1.353(15)
O1' C89' 1.40(2)
O2' C91' 1.348(16)
O2' C92' 1.60(2)
C89' H89D 0.9800
C89' H89E 0.9800
C89' H89F 0.9800
C90' C91' 1.341(19)
C90' H90C 0.9900
C90' H90D 0.9900
C91' H91C 0.9900
C91' H91D 0.9900
C92' H92D 0.9800
C92' H92E 0.9800
C92' H92F 0.9800

loop_
_geom_torsion_atom_site_label_1
_geom_torsion_atom_site_label_2
_geom_torsion_atom_site_label_3
_geom_torsion_atom_site_label_4
_geom_torsion
C8 C1 C2 C3 -0.8(3)
Si1 C1 C2 C3 179.64(16)
Sc1 C1 C2 C3 44.93(19)
C8 C1 C2 Sc1 -45.71(17)
Si1 C1 C2 Sc1 134.70(10)
C1 C2 C3 C4 -2.8(3)
Sc1 C2 C3 C4 42.04(19)
C1 C2 C3 Sc1 -44.83(19)
C2 C3 C4 C5 -2.5(3)
Sc1 C3 C4 C5 38.32(17)
C2 C3 C4 Si2 -178.81(16)
Sc1 C3 C4 Si2 -137.95(10)
C2 C3 C4 Sc1 -40.86(19)
C3 C4 C5 C6 5.5(3)
Si2 C4 C5 C6 -178.07(16)
Sc1 C4 C5 C6 43.92(18)
C3 C4 C5 Sc1 -38.40(17)
Si2 C4 C5 Sc1 138.01(9)
C4 C5 C6 C7 1.1(3)
Sc1 C5 C6 C7 46.22(19)
C4 C5 C6 Sc1 -45.15(19)
C5 C6 C7 C8 -5.4(3)
Sc1 C6 C7 C8 40.84(19)
C5 C6 C7 Sc1 -46.24(19)
C6 C7 C8 C1 -1.2(3)
Sc1 C7 C8 C1 39.07(19)
C6 C7 C8 Sc1 -40.31(19)
C2 C1 C8 C7 5.9(3)
Si1 C1 C8 C7 -174.45(17)
Sc1 C1 C8 C7 -39.07(19)
C2 C1 C8 Sc1 45.01(16)
Si1 C1 C8 Sc1 -135.38(9)
C14 C9 C10 C11 -0.7(3)
Si1 C9 C10 C11 179.69(15)
C9 C10 C11 C12 0.3(3)
C10 C11 C12 C13 0.0(3)
C11 C12 C13 C14 -0.1(4)
C12 C13 C14 C9 -0.3(3)
C10 C9 C14 C13 0.7(3)
Si1 C9 C14 C13 -179.70(16)
C20 C15 C16 C17 -0.5(3)
Si1 C15 C16 C17 178.62(15)
C15 C16 C17 C18 0.4(3)
C16 C17 C18 C19 -0.4(3)
C17 C18 C19 C20 0.6(3)
C18 C19 C20 C15 -0.7(3)
C16 C15 C20 C19 0.7(2)
Si1 C15 C20 C19 -178.45(13)
C26 C21 C22 C23 -0.9(3)
Si1 C21 C22 C23 175.55(15)
C21 C22 C23 C24 -1.0(3)
C22 C23 C24 C25 1.6(3)
C23 C24 C25 C26 -0.4(3)
C24 C25 C26 C21 -1.4(3)
C22 C21 C26 C25 2.0(2)
Si1 C21 C26 C25 -174.33(12)
C32 C27 C28 C29 -1.0(3)
Si2 C27 C28 C29 -175.29(17)
C27 C28 C29 C30 -0.5(3)
C28 C29 C30 C31 1.8(4)
C29 C30 C31 C32 -1.6(4)
C30 C31 C32 C27 0.1(4)
C28 C27 C32 C31 1.2(3)
Si2 C27 C32 C31 175.39(19)
C38 C33 C34 C35 -1.8(3)
Si2 C33 C34 C35 -176.46(18)
C33 C34 C35 C36 1.6(4)
C34 C35 C36 C37 -1.0(4)
C35 C36 C37 C38 0.7(4)
C36 C37 C38 C33 -0.9(4)
C34 C33 C38 C37 1.4(3)
Si2 C33 C38 C37 176.04(17)
C44 C39 C40 C41 1.1(3)
Si2 C39 C40 C41 179.52(15)
C39 C40 C41 C42 0.2(3)
C40 C41 C42 C43 -0.9(3)
C41 C42 C43 C44 0.3(4)
C42 C43 C44 C39 1.0(3)
C40 C39 C44 C43 -1.7(3)
Si2 C39 C44 C43 179.92(16)
C52 C45 C46 C47 -22.5(3)
Si4 C45 C46 C47 147.01(16)
Sc1 C45 C46 C47 -79.61(18)
K1 C45 C46 C47 51.00(18)
C52 C45 C46 Sc1 57.16(14)
Si4 C45 C46 Sc1 -133.39(9)
K1 C45 C46 Sc1 130.61(4)
C52 C45 C46 K1 -73.45(15)
Si4 C45 C46 K1 96.00(8)
Sc1 C45 C46 K1 -130.61(4)
C45 C46 C47 C48 -7.0(3)
Sc1 C46 C47 C48 -75.1(2)
K1 C46 C47 C48 43.36(19)
C45 C46 C47 K1 -50.36(18)
Sc1 C46 C47 K1 -118.51(6)
C46 C47 C48 C49 24.1(3)
K1 C47 C48 C49 68.53(16)
C46 C47 C48 Si3 -155.98(16)
K1 C47 C48 Si3 -111.58(9)
C46 C47 C48 K1 -44.40(19)
C47 C48 C49 C50 3.4(3)
Si3 C48 C49 C50 -176.46(16)
K1 C48 C49 C50 71.90(19)
C47 C48 C49 K1 -68.47(16)
Si3 C48 C49 K1 111.64(10)
C48 C49 C50 C51 -17.7(4)
K1 C49 C50 C51 47.5(2)
C48 C49 C50 K1 -65.20(18)
C49 C50 C51 C52 -10.2(4)
K1 C50 C51 C52 32.8(2)
C49 C50 C51 Sc1 54.3(2)
K1 C50 C51 Sc1 97.35(6)
C49 C50 C51 K1 -43.0(2)
C50 C51 C52 C45 22.9(3)
Sc1 C51 C52 C45 -58.53(16)
K1 C51 C52 C45 56.77(17)
C50 C51 C52 Sc1 81.4(2)
K1 C51 C52 Sc1 115.30(5)
C50 C51 C52 K1 -33.9(2)
Sc1 C51 C52 K1 -115.30(5)
C46 C45 C52 C51 6.8(3)
Si4 C45 C52 C51 -162.18(15)
Sc1 C45 C52 C51 64.53(18)
K1 C45 C52 C51 -63.41(18)
C46 C45 C52 Sc1 -57.74(14)
Si4 C45 C52 Sc1 133.29(10)
K1 C45 C52 Sc1 -127.94(5)
C46 C45 C52 K1 70.20(14)
Si4 C45 C52 K1 -98.77(10)
Sc1 C45 C52 K1 127.94(5)
C58 C53 C54 C55 -1.2(3)
Si3 C53 C54 C55 -178.90(17)
C53 C54 C55 C56 1.0(3)
C54 C55 C56 C57 -0.3(4)
C55 C56 C57 C58 -0.2(4)
C56 C57 C58 C53 -0.1(3)
C54 C53 C58 C57 0.8(3)
Si3 C53 C58 C57 178.37(17)
C64 C59 C60 C61 -0.1(2)
Si3 C59 C60 C61 177.59(14)
C59 C60 C61 C62 0.2(3)
C60 C61 C62 C63 -0.4(3)
C61 C62 C63 C64 0.5(3)
C62 C63 C64 C59 -0.4(3)
C60 C59 C64 C63 0.2(3)
Si3 C59 C64 C63 -177.47(14)
C70 C65 C66 C67 1.0(3)
Si3 C65 C66 C67 -175.95(15)
C65 C66 C67 C68 -1.0(3)
C66 C67 C68 C69 0.2(3)
C67 C68 C69 C70 0.6(3)
C68 C69 C70 C65 -0.6(3)
C66 C65 C70 C69 -0.2(3)
Si3 C65 C70 C69 176.73(14)
C76 C71 C72 C73 1.7(2)
Si4 C71 C72 C73 174.17(14)
C71 C72 C73 C74 -0.2(3)
C72 C73 C74 C75 -1.4(3)
C73 C74 C75 C76 1.3(3)
C74 C75 C76 C71 0.2(3)
C72 C71 C76 C75 -1.7(3)
Si4 C71 C76 C75 -174.53(15)
C82 C77 C78 C79 1.7(3)
Si4 C77 C78 C79 -179.84(16)
C77 C78 C79 C80 0.6(3)
C78 C79 C80 C81 -2.3(4)
C79 C80 C81 C82 1.7(4)
C80 C81 C82 C77 0.7(4)
C78 C77 C82 C81 -2.3(3)
Si4 C77 C82 C81 179.24(19)
C88 C83 C84 C85 -2.0(3)
Si4 C83 C84 C85 177.23(18)
K1 C83 C84 C85 -96.3(2)
C88 C83 C84 K1 94.31(16)
Si4 C83 C84 K1 -86.46(12)
C83 C84 C85 C86 1.1(4)
K1 C84 C85 C86 -78.5(2)
C84 C85 C86 C87 0.9(4)
C85 C86 C87 C88 -1.7(4)
C86 C87 C88 C83 0.7(4)
C84 C83 C88 C87 1.1(3)
Si4 C83 C88 C87 -178.11(17)
K1 C83 C88 C87 85.3(2)
O3 C94 C95 O4 -71.0(4)
C49 C48 K1 O2' 92.9(2)
C47 C48 K1 O2' -133.6(2)
Si3 C48 K1 O2' -22.8(2)
C49 C48 K1 O1 21.76(17)
C47 C48 K1 O1 155.29(16)
Si3 C48 K1 O1 -93.93(16)
C49 C48 K1 O1' 33.12(16)
C47 C48 K1 O1' 166.65(15)
Si3 C48 K1 O1' -82.56(15)
C49 C48 K1 O2 98.5(2)
C47 C48 K1 O2 -128.0(2)
Si3 C48 K1 O2 -17.2(2)
C49 C48 K1 C45 -95.92(9)
C47 C48 K1 C45 37.61(8)
Si3 C48 K1 C45 148.39(8)
C49 C48 K1 C46 -117.65(10)
C47 C48 K1 C46 15.88(8)
Si3 C48 K1 C46 126.67(9)
C47 C48 K1 C49 133.53(13)
Si3 C48 K1 C49 -115.69(12)
C49 C48 K1 C47 -133.53(13)
Si3 C48 K1 C47 110.79(12)
C49 C48 K1 C52 -68.55(9)
C47 C48 K1 C52 64.98(8)
Si3 C48 K1 C52 175.77(8)
C49 C48 K1 C83 -132.43(9)
C47 C48 K1 C83 1.10(10)
Si3 C48 K1 C83 111.88(7)
C49 C48 K1 C50 -23.26(8)
C47 C48 K1 C50 110.27(10)
Si3 C48 K1 C50 -138.94(10)
C52 C45 K1 O2' -132.3(9)
C46 C45 K1 O2' 97.7(9)
Si4 C45 K1 O2' -14.2(9)
Sc1 C45 K1 O2' 160.7(9)
C52 C45 K1 O1 -20.90(19)
C46 C45 K1 O1 -150.89(18)
Si4 C45 K1 O1 97.27(17)
Sc1 C45 K1 O1 -87.84(18)
C52 C45 K1 O1' -3.9(3)
C46 C45 K1 O1' -133.8(2)
Si4 C45 K1 O1' 114.3(2)
Sc1 C45 K1 O1' -70.8(2)
C52 C45 K1 O2 -120.7(5)
C46 C45 K1 O2 109.4(5)
Si4 C45 K1 O2 -2.5(5)
Sc1 C45 K1 O2 172.4(5)
C52 C45 K1 C48 90.82(9)
C46 C45 K1 C48 -39.17(8)
Si4 C45 K1 C48 -151.01(7)
Sc1 C45 K1 C48 23.88(7)
C52 C45 K1 C46 129.99(13)
Si4 C45 K1 C46 -111.84(11)
Sc1 C45 K1 C46 63.05(9)
C52 C45 K1 C49 63.23(9)
C46 C45 K1 C49 -66.75(9)
Si4 C45 K1 C49 -178.60(7)
Sc1 C45 K1 C49 -3.70(7)
C52 C45 K1 C47 111.62(10)
C46 C45 K1 C47 -18.36(8)
Si4 C45 K1 C47 -130.20(8)
Sc1 C45 K1 C47 44.69(6)
C46 C45 K1 C52 -129.99(13)
Si4 C45 K1 C52 118.17(11)
Sc1 C45 K1 C52 -66.93(9)
C52 C45 K1 C83 -127.70(10)
C46 C45 K1 C83 102.31(9)
Si4 C45 K1 C83 -9.53(5)
Sc1 C45 K1 C83 165.36(9)
C52 C45 K1 C50 40.08(9)
C46 C45 K1 C50 -89.91(9)
Si4 C45 K1 C50 158.25(7)
Sc1 C45 K1 C50 -26.86(6)
C47 C46 K1 O2' 58.4(4)
C45 C46 K1 O2' -155.1(4)
Sc1 C46 K1 O2' 150.4(4)
C47 C46 K1 O1 -101.3(3)
C45 C46 K1 O1 45.2(3)
Sc1 C46 K1 O1 -9.3(3)
C47 C46 K1 O1' -72.7(3)
C45 C46 K1 O1' 73.8(3)
Sc1 C46 K1 O1' 19.3(3)
C47 C46 K1 O2 82.3(4)
C45 C46 K1 O2 -131.1(4)
Sc1 C46 K1 O2 174.3(4)
C47 C46 K1 C48 -16.18(8)
C45 C46 K1 C48 130.39(10)
Sc1 C46 K1 C48 75.82(7)
C47 C46 K1 C45 -146.57(14)
Sc1 C46 K1 C45 -54.56(8)
C47 C46 K1 C49 -41.92(8)
C45 C46 K1 C49 104.65(9)
Sc1 C46 K1 C49 50.09(6)
C45 C46 K1 C47 146.57(13)
Sc1 C46 K1 C47 92.00(10)
C47 C46 K1 C52 -119.60(10)
C45 C46 K1 C52 26.96(8)
Sc1 C46 K1 C52 -27.60(5)
C47 C46 K1 C83 149.62(9)
C45 C46 K1 C83 -63.81(9)
Sc1 C46 K1 C83 -118.38(7)
C47 C46 K1 C50 -68.49(9)
C45 C46 K1 C50 78.08(9)
Sc1 C46 K1 C50 23.52(6)
C50 C49 K1 O2' 124.3(2)
C48 C49 K1 O2' -100.1(2)
C50 C49 K1 O1 63.57(17)
C48 C49 K1 O1 -160.80(17)
C50 C49 K1 O1' 76.51(18)
C48 C49 K1 O1' -147.86(18)
C50 C49 K1 O2 122.7(2)
C48 C49 K1 O2 -101.7(2)
C50 C49 K1 C48 -135.63(15)
C50 C49 K1 C45 -59.15(10)
C48 C49 K1 C45 76.48(9)
C50 C49 K1 C46 -86.51(10)
C48 C49 K1 C46 49.12(8)
C50 C49 K1 C47 -109.77(11)
C48 C49 K1 C47 25.86(8)
C50 C49 K1 C52 -33.59(9)
C48 C49 K1 C52 102.04(9)
C50 C49 K1 C83 -71.87(11)
C48 C49 K1 C83 63.76(11)
C48 C49 K1 C50 135.63(15)
C46 C47 K1 O2' -146.9(3)
C48 C47 K1 O2' 61.9(3)
C46 C47 K1 O1 115.0(3)
C48 C47 K1 O1 -36.3(3)
C46 C47 K1 O1' 134.0(2)
C48 C47 K1 O1' -17.3(2)
C46 C47 K1 O2 -133.6(2)
C48 C47 K1 O2 75.1(2)
C46 C47 K1 C48 151.27(14)
C46 C47 K1 C45 18.92(8)
C48 C47 K1 C45 -132.34(10)
C48 C47 K1 C46 -151.27(14)
C46 C47 K1 C49 125.65(10)
C48 C47 K1 C49 -25.62(8)
C46 C47 K1 C52 46.00(8)
C48 C47 K1 C52 -105.27(9)
C46 C47 K1 C83 -27.76(9)
C48 C47 K1 C83 -179.03(9)
C46 C47 K1 C50 99.06(9)
C48 C47 K1 C50 -52.21(8)
C51 C52 K1 O2' -65.8(6)
C45 C52 K1 O2' 154.5(6)
Sc1 C52 K1 O2' -150.3(6)
C51 C52 K1 O1 -58.01(17)
C45 C52 K1 O1 162.30(17)
Sc1 C52 K1 O1 -142.57(16)
C51 C52 K1 O1' -43.3(2)
C45 C52 K1 O1' 177.0(2)
Sc1 C52 K1 O1' -127.87(19)
C51 C52 K1 O2 -94.8(4)
C45 C52 K1 O2 125.5(4)
Sc1 C52 K1 O2 -179.4(4)
C51 C52 K1 C48 58.60(9)
C45 C52 K1 C48 -81.10(9)
Sc1 C52 K1 C48 -25.96(6)
C51 C52 K1 C45 139.70(14)
Sc1 C52 K1 C45 55.13(8)
C51 C52 K1 C46 111.44(10)
C45 C52 K1 C46 -28.26(8)
Sc1 C52 K1 C46 26.87(5)
C51 C52 K1 C49 31.20(9)
C45 C52 K1 C49 -108.50(9)
Sc1 C52 K1 C49 -53.36(6)
C51 C52 K1 C47 85.86(9)
C45 C52 K1 C47 -53.83(9)
Sc1 C52 K1 C47 1.30(5)
C51 C52 K1 C83 -176.59(9)
C45 C52 K1 C83 43.72(9)
Sc1 C52 K1 C83 98.85(6)
C51 C52 K1 C50 12.84(8)
C45 C52 K1 C50 -126.85(10)
Sc1 C52 K1 C50 -71.72(7)
C88 C83 K1 O2' -49.4(2)
C84 C83 K1 O2' 66.4(2)
Si4 C83 K1 O2' -171.77(19)
C88 C83 K1 O1 19.87(15)
C84 C83 K1 O1 135.67(14)
Si4 C83 K1 O1 -102.47(11)
C88 C83 K1 O1' 13.42(18)
C84 C83 K1 O1' 129.23(16)
Si4 C83 K1 O1' -108.92(14)
C88 C83 K1 O2 -45.7(2)
C84 C83 K1 O2 70.1(2)
Si4 C83 K1 O2 -168.0(2)
C88 C83 K1 C48 173.55(10)
C84 C83 K1 C48 -70.64(11)
Si4 C83 K1 C48 51.21(7)
C88 C83 K1 C45 131.57(12)
C84 C83 K1 C45 -112.62(11)
Si4 C83 K1 C45 9.23(5)
C88 C83 K1 C46 160.93(12)
C84 C83 K1 C46 -83.26(11)
Si4 C83 K1 C46 38.59(5)
C88 C83 K1 C49 146.24(10)
C84 C83 K1 C49 -97.95(11)
Si4 C83 K1 C49 23.90(9)
C88 C83 K1 C47 174.05(11)
C84 C83 K1 C47 -70.14(11)
Si4 C83 K1 C47 51.72(6)
C88 C83 K1 C52 110.37(11)
C84 C83 K1 C52 -133.82(11)
Si4 C83 K1 C52 -11.97(5)
C88 C83 K1 C50 118.48(11)
C84 C83 K1 C50 -125.71(10)
Si4 C83 K1 C50 -3.86(8)
C49 C50 K1 O2' -68.7(2)
C51 C50 K1 O2' 142.2(2)
C49 C50 K1 O1 -115.19(19)
C51 C50 K1 O1 95.77(19)
C49 C50 K1 O1' -99.1(2)
C51 C50 K1 O1' 111.8(2)
C49 C50 K1 O2 -77.2(3)
C51 C50 K1 O2 133.8(3)
C49 C50 K1 C48 25.46(9)
C51 C50 K1 C48 -123.58(11)
C49 C50 K1 C45 113.17(10)
C51 C50 K1 C45 -35.87(9)
C49 C50 K1 C46 83.32(10)
C51 C50 K1 C46 -65.72(9)
C51 C50 K1 C49 -149.04(15)
C49 C50 K1 C47 54.80(10)
C51 C50 K1 C47 -94.24(10)
C49 C50 K1 C52 136.12(12)
C51 C50 K1 C52 -12.92(8)
C49 C50 K1 C83 125.34(10)
C51 C50 K1 C83 -23.70(11)
O2' K1 O1 C90 -12.5(9)
O1' K1 O1 C90 51.6(9)
O2 K1 O1 C90 -25.1(9)
C48 K1 O1 C90 94.4(8)
C45 K1 O1 C90 179.7(8)
C46 K1 O1 C90 156.9(7)
C49 K1 O1 C90 104.1(8)
C47 K1 O1 C90 112.2(7)
C52 K1 O1 C90 170.5(8)
C83 K1 O1 C90 -111.9(8)
C50 K1 O1 C90 126.2(8)
O2' K1 O1 C89 -147.3(9)
O1' K1 O1 C89 -83.2(10)
O2 K1 O1 C89 -159.9(9)
C48 K1 O1 C89 -40.4(10)
C45 K1 O1 C89 44.9(10)
C46 K1 O1 C89 22.1(10)
C49 K1 O1 C89 -30.7(9)
C47 K1 O1 C89 -22.6(10)
C52 K1 O1 C89 35.7(9)
C83 K1 O1 C89 113.3(9)
C50 K1 O1 C89 -8.6(9)
O2' K1 O2 C92 81(2)
O1 K1 O2 C92 161.4(8)
O1' K1 O2 C92 143.3(8)
C48 K1 O2 C92 55.3(9)
C45 K1 O2 C92 -86.6(10)
C46 K1 O2 C92 -20.9(11)
C49 K1 O2 C92 88.8(8)
C47 K1 O2 C92 21.9(10)
C52 K1 O2 C92 -157.2(7)
C83 K1 O2 C92 -80.5(9)
C50 K1 O2 C92 118.8(8)
O2' K1 O2 C91 -60.5(16)
O1 K1 O2 C91 19.5(9)
O1' K1 O2 C91 1.4(9)
C48 K1 O2 C91 -86.7(8)
C45 K1 O2 C91 131.5(7)
C46 K1 O2 C91 -162.9(6)
C49 K1 O2 C91 -53.2(9)
C47 K1 O2 C91 -120.1(8)
C52 K1 O2 C91 60.9(10)
C83 K1 O2 C91 137.5(8)
C50 K1 O2 C91 -23.2(10)
C89 O1 C90 C91 168.8(12)
K1 O1 C90 C91 31.8(15)
C92 O2 C91 C90 -155.7(12)
K1 O2 C91 C90 -11.7(13)
O1 C90 C91 O2 -13.7(16)
O2' K1 O1' C90' 40.5(8)
O1 K1 O1' C90' -66.4(9)
O2 K1 O1' C90' 28.5(8)
C48 K1 O1' C90' 152.2(8)
C45 K1 O1' C90' -128.6(7)
C46 K1 O1' C90' -164.8(6)
C49 K1 O1' C90' 166.6(8)
C47 K1 O1' C90' 160.3(7)
C52 K1 O1' C90' -130.4(8)
C83 K1 O1' C90' -46.0(8)
C50 K1 O1' C90' -168.9(8)
O2' K1 O1' C89' 166.7(9)
O1 K1 O1' C89' 59.8(10)
O2 K1 O1' C89' 154.7(9)
C48 K1 O1' C89' -81.6(9)
C45 K1 O1' C89' -2.4(10)
C46 K1 O1' C89' -38.6(11)
C49 K1 O1' C89' -67.1(9)
C47 K1 O1' C89' -73.5(10)
C52 K1 O1' C89' -4.2(9)
C83 K1 O1' C89' 80.3(9)
C50 K1 O1' C89' -42.6(9)
O1 K1 O2' C91' -22.7(10)
O1' K1 O2' C91' -40.2(10)
O2 K1 O2' C91' 71.7(17)
C48 K1 O2' C91' -131.6(9)
C45 K1 O2' C91' 94.9(13)
C46 K1 O2' C91' 170.4(7)
C49 K1 O2' C91' -101.8(9)
C47 K1 O2' C91' -158.3(8)
C52 K1 O2' C91' -14.0(14)
C83 K1 O2' C91' 90.7(9)
C50 K1 O2' C91' -76.6(9)
O1 K1 O2' C92' -153.0(10)
O1' K1 O2' C92' -170.6(10)
O2 K1 O2' C92' -59(2)
C48 K1 O2' C92' 98.0(10)
C45 K1 O2' C92' -35.5(15)
C46 K1 O2' C92' 40.1(12)
C49 K1 O2' C92' 127.8(10)
C47 K1 O2' C92' 71.3(11)
C52 K1 O2' C92' -144.3(9)
C83 K1 O2' C92' -39.7(10)
C50 K1 O2' C92' 153.0(10)
C89' O1' C90' C91' -164.6(12)
K1 O1' C90' C91' -40.2(13)
C89' O1' C90' K1 -124.3(13)
O2' K1 C90' C91' 18.0(7)
O1 K1 C90' C91' -170.6(13)
O1' K1 C90' C91' 143.6(12)
O2 K1 C90' C91' 1.3(7)
C48 K1 C90' C91' 110.7(7)
C45 K1 C90' C91' -144.7(6)
C46 K1 C90' C91' 179.7(7)
C49 K1 C90' C91' 130.0(7)
C47 K1 C90' C91' 112.0(7)
C52 K1 C90' C91' -159.9(7)
C83 K1 C90' C91' -71.8(7)
C50 K1 C90' C91' 154.6(7)
O2' K1 C90' O1' -125.6(11)
O1 K1 C90' O1' 45.8(5)
O2 K1 C90' O1' -142.3(11)
C48 K1 C90' O1' -32.9(9)
C45 K1 C90' O1' 71.7(10)
C46 K1 C90' O1' 36.1(16)
C49 K1 C90' O1' -13.6(8)
C47 K1 C90' O1' -31.5(10)
C52 K1 C90' O1' 56.5(9)
C83 K1 C90' O1' 144.6(7)
C50 K1 C90' O1' 11.0(8)
O1' C90' C91' O2' 2.4(15)
K1 C90' C91' O2' -26.8(9)
O1' C90' C91' K1 29.1(10)
C92' O2' C91' C90' 175.0(11)
K1 O2' C91' C90' 38.6(13)
C92' O2' C91' K1 136.3(13)
O2' K1 C91' C90' -145.3(13)
O1 K1 C91' C90' 4.9(7)
O1' K1 C91' C90' -19.1(7)
O2 K1 C91' C90' -177.4(14)
C48 K1 C91' C90' -85.8(8)
C45 K1 C91' C90' 65.3(10)
C46 K1 C91' C90' -179.4(13)
C49 K1 C91' C90' -56.8(8)
C47 K1 C91' C90' -110.7(8)
C52 K1 C91' C90' 27.4(9)
C83 K1 C91' C90' 117.6(7)
C50 K1 C91' C90' -29.0(8)
O1 K1 C91' O2' 150.2(13)
O1' K1 C91' O2' 126.2(13)
O2 K1 C91' O2' -32.1(6)
C48 K1 C91' O2' 59.5(10)
C45 K1 C91' O2' -149.4(7)
C46 K1 C91' O2' -34(2)
C49 K1 C91' O2' 88.5(9)
C47 K1 C91' O2' 34.6(12)
C52 K1 C91' O2' 172.7(7)
C83 K1 C91' O2' -97.1(9)
C50 K1 C91' O2' 116.3(9)
C95 C94 O3 C93 177.4(3)
C94 C95 O4 C96 175.8(3)
C20 C15 Si1 C1 -13.10(16)
C16 C15 Si1 C1 167.79(14)
C20 C15 Si1 C9 108.25(14)
C16 C15 Si1 C9 -70.85(15)
C20 C15 Si1 C21 -132.92(14)
C16 C15 Si1 C21 47.97(15)
C8 C1 Si1 C15 -69.11(13)
C2 C1 Si1 C15 110.55(12)
Sc1 C1 Si1 C15 -158.27(11)
C8 C1 Si1 C9 171.31(11)
C2 C1 Si1 C9 -9.02(14)
Sc1 C1 Si1 C9 82.16(13)
C8 C1 Si1 C21 48.08(13)
C2 C1 Si1 C21 -132.25(12)
Sc1 C1 Si1 C21 -41.07(14)
C10 C9 Si1 C15 -176.70(14)
C14 C9 Si1 C15 3.70(16)
C10 C9 Si1 C1 -56.48(16)
C14 C9 Si1 C1 123.92(14)
C10 C9 Si1 C21 66.96(15)
C14 C9 Si1 C21 -112.65(14)
C26 C21 Si1 C15 -157.95(12)
C22 C21 Si1 C15 25.81(15)
C26 C21 Si1 C1 83.15(14)
C22 C21 Si1 C1 -93.10(15)
C26 C21 Si1 C9 -40.53(14)
C22 C21 Si1 C9 143.23(14)
C40 C39 Si2 C4 -77.74(16)
C44 C39 Si2 C4 100.57(17)
C40 C39 Si2 C33 161.87(14)
C44 C39 Si2 C33 -19.82(18)
C40 C39 Si2 C27 48.28(16)
C44 C39 Si2 C27 -133.41(16)
C5 C4 Si2 C39 -69.29(14)
C3 C4 Si2 C39 107.71(13)
Sc1 C4 Si2 C39 16.18(16)
C5 C4 Si2 C33 50.75(13)
C3 C4 Si2 C33 -132.25(12)
Sc1 C4 Si2 C33 136.22(12)
C5 C4 Si2 C27 166.22(12)
C3 C4 Si2 C27 -16.78(15)
Sc1 C4 Si2 C27 -108.31(13)
C38 C33 Si2 C39 144.15(16)
C34 C33 Si2 C39 -41.44(18)
C38 C33 Si2 C4 20.55(18)
C34 C33 Si2 C4 -165.04(15)
C38 C33 Si2 C27 -99.46(16)
C34 C33 Si2 C27 74.95(17)
C32 C27 Si2 C39 13.00(19)
C28 C27 Si2 C39 -173.01(15)
C32 C27 Si2 C4 139.94(17)
C28 C27 Si2 C4 -46.06(18)
C32 C27 Si2 C33 -102.46(18)
C28 C27 Si2 C33 71.54(17)
C49 C48 Si3 C53 120.92(13)
C47 C48 Si3 C53 -58.99(14)
K1 C48 Si3 C53 -147.98(7)
C49 C48 Si3 C65 -119.19(13)
C47 C48 Si3 C65 60.90(13)
K1 C48 Si3 C65 -28.10(9)
C49 C48 Si3 C59 0.88(15)
C47 C48 Si3 C59 -179.03(11)
K1 C48 Si3 C59 91.98(8)
C54 C53 Si3 C48 -41.80(17)
C58 C53 Si3 C48 140.64(15)
C54 C53 Si3 C65 -164.46(15)
C58 C53 Si3 C65 17.99(18)
C54 C53 Si3 C59 81.89(16)
C58 C53 Si3 C59 -95.67(16)
C70 C65 Si3 C48 140.29(14)
C66 C65 Si3 C48 -42.91(16)
C70 C65 Si3 C53 -97.93(15)
C66 C65 Si3 C53 78.86(15)
C70 C65 Si3 C59 16.24(16)
C66 C65 Si3 C59 -166.97(14)
C60 C59 Si3 C48 116.09(13)
C64 C59 Si3 C48 -66.33(15)
C60 C59 Si3 C53 -6.05(15)
C64 C59 Si3 C53 171.53(14)
C60 C59 Si3 C65 -120.53(13)
C64 C59 Si3 C65 57.05(15)
C52 C45 Si4 C77 -137.75(12)
C46 C45 Si4 C77 51.80(13)
Sc1 C45 Si4 C77 -41.25(14)
K1 C45 Si4 C77 132.77(7)
C52 C45 Si4 C71 -13.32(15)
C46 C45 Si4 C71 176.23(10)
Sc1 C45 Si4 C71 83.18(12)
K1 C45 Si4 C71 -102.79(7)
C52 C45 Si4 C83 104.21(13)
C46 C45 Si4 C83 -66.24(12)
Sc1 C45 Si4 C83 -159.29(10)
K1 C45 Si4 C83 14.73(8)
C52 C45 Si4 K1 89.48(12)
C46 C45 Si4 K1 -80.97(11)
Sc1 C45 Si4 K1 -174.02(14)
C78 C77 Si4 C45 55.45(17)
C82 C77 Si4 C45 -126.16(17)
C78 C77 Si4 C71 -73.07(16)
C82 C77 Si4 C71 105.31(18)
C78 C77 Si4 C83 173.92(15)
C82 C77 Si4 C83 -7.70(19)
C78 C77 Si4 K1 111.12(15)
C82 C77 Si4 K1 -70.50(19)
C72 C71 Si4 C45 48.56(16)
C76 C71 Si4 C45 -139.07(13)
C72 C71 Si4 C77 174.71(14)
C76 C71 Si4 C77 -12.93(15)
C72 C71 Si4 C83 -70.69(15)
C76 C71 Si4 C83 101.68(14)
C72 C71 Si4 K1 -8.50(16)
C76 C71 Si4 K1 163.86(11)
C88 C83 Si4 C45 -113.32(16)
C84 C83 Si4 C45 67.48(17)
K1 C83 Si4 C45 -13.37(7)
C88 C83 Si4 C77 126.03(16)
C84 C83 Si4 C77 -53.17(17)
K1 C83 Si4 C77 -134.02(6)
C88 C83 Si4 C71 10.87(17)
C84 C83 Si4 C71 -168.33(15)
K1 C83 Si4 C71 110.82(6)
C88 C83 Si4 K1 -99.95(16)
C84 C83 Si4 K1 80.85(15)
O2' K1 Si4 C45 175.6(3)
O1 K1 Si4 C45 -101.00(12)
O1' K1 Si4 C45 -93.76(16)
O2 K1 Si4 C45 178.8(3)
C48 K1 Si4 C45 27.70(7)
C46 K1 Si4 C45 36.64(7)
C49 K1 Si4 C45 1.42(7)
C47 K1 Si4 C45 38.95(7)
C52 K1 Si4 C45 -32.44(7)
C83 K1 Si4 C45 163.59(9)
C50 K1 Si4 C45 -19.69(7)
O2' K1 Si4 C77 94.8(3)
O1 K1 Si4 C77 178.19(13)
O1' K1 Si4 C77 -174.57(17)
O2 K1 Si4 C77 98.0(3)
C48 K1 Si4 C77 -53.11(9)
C45 K1 Si4 C77 -80.80(10)
C46 K1 Si4 C77 -44.16(9)
C49 K1 Si4 C77 -79.39(9)
C47 K1 Si4 C77 -41.86(9)
C52 K1 Si4 C77 -113.24(9)
C83 K1 Si4 C77 82.78(10)
C50 K1 Si4 C77 -100.49(9)
O2' K1 Si4 C71 -80.8(3)
O1 K1 Si4 C71 2.60(12)
O1' K1 Si4 C71 9.84(16)
O2 K1 Si4 C71 -77.6(3)
C48 K1 Si4 C71 131.30(6)
C45 K1 Si4 C71 103.60(8)
C46 K1 Si4 C71 140.25(7)
C49 K1 Si4 C71 105.02(6)
C47 K1 Si4 C71 142.55(6)
C52 K1 Si4 C71 71.17(7)
C83 K1 Si4 C71 -92.81(8)
C50 K1 Si4 C71 83.91(6)
O2' K1 Si4 C83 12.0(3)
O1 K1 Si4 C83 95.41(12)
O1' K1 Si4 C83 102.65(16)
O2 K1 Si4 C83 15.2(3)
C48 K1 Si4 C83 -135.89(7)
C45 K1 Si4 C83 -163.59(9)
C46 K1 Si4 C83 -126.94(7)
C49 K1 Si4 C83 -162.17(7)
C47 K1 Si4 C83 -124.64(7)
C52 K1 Si4 C83 163.98(7)
C50 K1 Si4 C83 176.72(7)
C52 C45 Sc1 C2 99.30(9)
C46 C45 Sc1 C2 -124.67(9)
Si4 C45 Sc1 C2 -15.79(13)
K1 C45 Sc1 C2 171.34(6)
C52 C45 Sc1 C6 -92.14(11)
C46 C45 Sc1 C6 43.89(12)
Si4 C45 Sc1 C6 152.76(9)
K1 C45 Sc1 C6 -20.10(12)
C46 C45 Sc1 C52 136.03(13)
Si4 C45 Sc1 C52 -115.10(15)
K1 C45 Sc1 C52 72.04(9)
C52 C45 Sc1 C7 -35.81(13)
C46 C45 Sc1 C7 100.21(11)
Si4 C45 Sc1 C7 -150.91(9)
K1 C45 Sc1 C7 36.23(12)
C52 C45 Sc1 C5 -140.78(9)
C46 C45 Sc1 C5 -4.75(12)
Si4 C45 Sc1 C5 104.13(11)
K1 C45 Sc1 C5 -68.74(10)
C52 C45 Sc1 C1 58.96(10)
C46 C45 Sc1 C1 -165.01(8)
Si4 C45 Sc1 C1 -56.13(13)
K1 C45 Sc1 C1 131.00(7)
C52 C45 Sc1 C3 138.60(9)
C46 C45 Sc1 C3 -85.37(9)
Si4 C45 Sc1 C3 23.50(13)
K1 C45 Sc1 C3 -149.36(6)
C52 C45 Sc1 C8 16.19(12)
C46 C45 Sc1 C8 152.22(9)
Si4 C45 Sc1 C8 -98.91(12)
K1 C45 Sc1 C8 88.23(9)
C52 C45 Sc1 C46 -136.03(13)
Si4 C45 Sc1 C46 108.88(14)
K1 C45 Sc1 C46 -63.99(9)
C52 C45 Sc1 C4 177.70(8)
C46 C45 Sc1 C4 -46.27(10)
Si4 C45 Sc1 C4 62.60(13)
K1 C45 Sc1 C4 -110.26(7)
C52 C45 Sc1 C51 -22.67(8)
C46 C45 Sc1 C51 113.36(9)
Si4 C45 Sc1 C51 -137.77(13)
K1 C45 Sc1 C51 49.37(6)
C3 C2 Sc1 C45 99.57(10)
C1 C2 Sc1 C45 -110.46(10)
C3 C2 Sc1 C6 -73.04(10)
C1 C2 Sc1 C6 76.94(10)
C3 C2 Sc1 C52 139.80(9)
C1 C2 Sc1 C52 -70.23(10)
C3 C2 Sc1 C7 -105.60(10)
C1 C2 Sc1 C7 44.37(10)
C3 C2 Sc1 C5 -40.31(10)
C1 C2 Sc1 C5 109.66(10)
C3 C2 Sc1 C1 -149.97(15)
C1 C2 Sc1 C3 149.97(15)
C3 C2 Sc1 C8 -129.81(11)
C1 C2 Sc1 C8 20.16(9)
C3 C2 Sc1 C46 59.15(12)
C1 C2 Sc1 C46 -150.88(9)
C3 C2 Sc1 C4 -16.71(9)
C1 C2 Sc1 C4 133.26(11)
C3 C2 Sc1 C51 175.52(9)
C1 C2 Sc1 C51 -34.51(12)
C5 C6 Sc1 C45 -95.04(11)
C7 C6 Sc1 C45 116.75(11)
C5 C6 Sc1 C2 74.81(10)
C7 C6 Sc1 C2 -73.40(10)
C5 C6 Sc1 C52 -143.65(9)
C7 C6 Sc1 C52 68.15(11)
C5 C6 Sc1 C7 148.21(15)
C7 C6 Sc1 C5 -148.21(15)
C5 C6 Sc1 C1 108.29(10)
C7 C6 Sc1 C1 -39.92(10)
C5 C6 Sc1 C3 42.27(9)
C7 C6 Sc1 C3 -105.94(10)
C5 C6 Sc1 C8 131.27(11)
C7 C6 Sc1 C8 -16.94(9)
C5 C6 Sc1 C46 -69.67(10)
C7 C6 Sc1 C46 142.12(9)
C5 C6 Sc1 C4 18.07(9)
C7 C6 Sc1 C4 -130.13(11)
C5 C6 Sc1 C51 -151.85(9)
C7 C6 Sc1 C51 59.94(10)
C51 C52 Sc1 C45 -139.21(14)
K1 C52 Sc1 C45 -54.36(8)
C51 C52 Sc1 C2 120.08(9)
C45 C52 Sc1 C2 -100.71(9)
K1 C52 Sc1 C2 -155.08(6)
C51 C52 Sc1 C6 -15.70(12)
C45 C52 Sc1 C6 123.50(9)
K1 C52 Sc1 C6 69.14(9)
C51 C52 Sc1 C7 18.46(10)
C45 C52 Sc1 C7 157.67(9)
K1 C52 Sc1 C7 103.31(7)
C51 C52 Sc1 C5 -59.69(15)
C45 C52 Sc1 C5 79.51(14)
K1 C52 Sc1 C5 25.15(14)
C51 C52 Sc1 C1 86.92(9)
C45 C52 Sc1 C1 -133.88(9)
K1 C52 Sc1 C1 171.76(6)
C51 C52 Sc1 C3 154.96(9)
C45 C52 Sc1 C3 -65.83(12)
K1 C52 Sc1 C3 -120.19(7)
C51 C52 Sc1 C8 52.18(10)
C45 C52 Sc1 C8 -168.61(9)
K1 C52 Sc1 C8 137.03(6)
C51 C52 Sc1 C46 -112.91(10)
C45 C52 Sc1 C46 26.29(8)
K1 C52 Sc1 C46 -28.07(5)
C51 C52 Sc1 C4 -144.47(14)
C45 C52 Sc1 C4 -5.26(19)
K1 C52 Sc1 C4 -59.63(16)
C45 C52 Sc1 C51 139.21(14)
K1 C52 Sc1 C51 84.84(9)
C8 C7 Sc1 C45 99.78(12)
C6 C7 Sc1 C45 -108.79(11)
C8 C7 Sc1 C2 -42.12(10)
C6 C7 Sc1 C2 109.31(10)
C8 C7 Sc1 C6 -151.42(15)
C8 C7 Sc1 C52 78.54(10)
C6 C7 Sc1 C52 -130.04(9)
C8 C7 Sc1 C5 -132.47(11)
C6 C7 Sc1 C5 18.96(9)
C8 C7 Sc1 C1 -16.30(9)
C6 C7 Sc1 C1 135.12(11)
C8 C7 Sc1 C3 -75.28(10)
C6 C7 Sc1 C3 76.15(10)
C6 C7 Sc1 C8 151.42(15)
C8 C7 Sc1 C46 153.80(9)
C6 C7 Sc1 C46 -54.77(12)
C8 C7 Sc1 C4 -107.60(10)
C6 C7 Sc1 C4 43.83(10)
C8 C7 Sc1 C51 88.11(10)
C6 C7 Sc1 C51 -120.47(10)
C6 C5 Sc1 C45 121.13(10)
C4 C5 Sc1 C45 -89.45(10)
C6 C5 Sc1 C2 -108.14(10)
C4 C5 Sc1 C2 41.28(9)
C4 C5 Sc1 C6 149.41(14)
C6 C5 Sc1 C52 71.66(15)
C4 C5 Sc1 C52 -138.93(12)
C6 C5 Sc1 C7 -19.01(9)
C4 C5 Sc1 C7 130.40(10)
C6 C5 Sc1 C1 -75.24(10)
C4 C5 Sc1 C1 74.17(10)
C6 C5 Sc1 C3 -131.89(10)
C4 C5 Sc1 C3 17.53(9)
C6 C5 Sc1 C8 -43.13(10)
C4 C5 Sc1 C8 106.28(9)
C6 C5 Sc1 C46 118.38(9)
C4 C5 Sc1 C46 -92.20(9)
C6 C5 Sc1 C4 -149.41(14)
C6 C5 Sc1 C51 36.58(11)
C4 C5 Sc1 C51 -174.01(8)
C8 C1 Sc1 C45 -122.47(10)
C2 C1 Sc1 C45 91.60(10)
Si1 C1 Sc1 C45 -17.93(15)
C8 C1 Sc1 C2 145.93(14)
Si1 C1 Sc1 C2 -109.53(16)
C8 C1 Sc1 C6 39.55(10)
C2 C1 Sc1 C6 -106.39(10)
Si1 C1 Sc1 C6 144.08(12)
C8 C1 Sc1 C52 -92.10(10)
C2 C1 Sc1 C52 121.97(9)
Si1 C1 Sc1 C52 12.44(13)
C8 C1 Sc1 C7 16.19(9)
C2 C1 Sc1 C7 -129.74(11)
Si1 C1 Sc1 C7 120.73(13)
C8 C1 Sc1 C5 72.35(10)
C2 C1 Sc1 C5 -73.58(10)
Si1 C1 Sc1 C5 176.89(11)
C8 C1 Sc1 C3 128.00(10)
C2 C1 Sc1 C3 -17.93(9)
Si1 C1 Sc1 C3 -127.47(13)
C2 C1 Sc1 C8 -145.93(14)
Si1 C1 Sc1 C8 104.53(15)
C8 C1 Sc1 C46 -145.43(13)
C2 C1 Sc1 C46 68.63(17)
Si1 C1 Sc1 C46 -40.9(2)
C8 C1 Sc1 C4 104.44(10)
C2 C1 Sc1 C4 -41.49(10)
Si1 C1 Sc1 C4 -151.03(12)
C8 C1 Sc1 C51 -60.34(10)
C2 C1 Sc1 C51 153.73(9)
Si1 C1 Sc1 C51 44.19(13)
C2 C3 Sc1 C45 -100.05(10)
C4 C3 Sc1 C45 108.19(10)
C4 C3 Sc1 C2 -151.76(15)
C2 C3 Sc1 C6 109.61(10)
C4 C3 Sc1 C6 -42.15(10)
C2 C3 Sc1 C52 -63.26(13)
C4 C3 Sc1 C52 144.98(10)
C2 C3 Sc1 C7 76.56(10)
C4 C3 Sc1 C7 -75.21(10)
C2 C3 Sc1 C5 134.26(11)
C4 C3 Sc1 C5 -17.50(9)
C2 C3 Sc1 C1 18.06(9)
C4 C3 Sc1 C1 -133.70(11)
C2 C3 Sc1 C8 44.14(10)
C4 C3 Sc1 C8 -107.62(10)
C2 C3 Sc1 C46 -137.90(9)
C4 C3 Sc1 C46 70.34(10)
C2 C3 Sc1 C4 151.76(15)
C2 C3 Sc1 C51 -12.3(2)
C4 C3 Sc1 C51 -164.04(16)
C7 C8 Sc1 C45 -121.00(10)
C1 C8 Sc1 C45 86.23(11)
C7 C8 Sc1 C2 132.28(11)
C1 C8 Sc1 C2 -20.48(9)
C7 C8 Sc1 C6 17.18(9)
C1 C8 Sc1 C6 -135.58(11)
C7 C8 Sc1 C52 -111.57(10)
C1 C8 Sc1 C52 95.66(9)
C1 C8 Sc1 C7 -152.76(15)
C7 C8 Sc1 C5 42.08(10)
C1 C8 Sc1 C5 -110.68(10)
C7 C8 Sc1 C1 152.76(15)
C7 C8 Sc1 C3 106.68(10)
C1 C8 Sc1 C3 -46.08(9)
C7 C8 Sc1 C46 -67.61(19)
C1 C8 Sc1 C46 139.62(15)
C7 C8 Sc1 C4 74.49(10)
C1 C8 Sc1 C4 -78.28(10)
C7 C8 Sc1 C51 -87.09(10)
C1 C8 Sc1 C51 120.14(9)
C47 C46 Sc1 C45 136.70(14)
K1 C46 Sc1 C45 57.29(8)
C47 C46 Sc1 C2 -143.34(9)
C45 C46 Sc1 C2 79.96(10)
K1 C46 Sc1 C2 137.25(7)
C47 C46 Sc1 C6 -14.91(11)
C45 C46 Sc1 C6 -151.61(8)
K1 C46 Sc1 C6 -94.32(7)
C47 C46 Sc1 C52 110.45(10)
C45 C46 Sc1 C52 -26.25(8)
K1 C46 Sc1 C52 31.04(6)
C47 C46 Sc1 C7 14.60(13)
C45 C46 Sc1 C7 -122.09(9)
K1 C46 Sc1 C7 -64.81(9)
C47 C46 Sc1 C5 -46.86(10)
C45 C46 Sc1 C5 176.44(9)
K1 C46 Sc1 C5 -126.27(6)
C47 C46 Sc1 C1 170.44(12)
C45 C46 Sc1 C1 33.74(18)
K1 C46 Sc1 C1 91.03(14)
C47 C46 Sc1 C3 -112.26(10)
C45 C46 Sc1 C3 111.05(9)
K1 C46 Sc1 C3 168.33(6)
C47 C46 Sc1 C8 61.64(19)
C45 C46 Sc1 C8 -75.06(18)
K1 C46 Sc1 C8 -17.77(19)
C47 C46 Sc1 C4 -80.62(10)
C45 C46 Sc1 C4 142.68(9)
K1 C46 Sc1 C4 -160.03(6)
C47 C46 Sc1 C51 81.29(9)
C45 C46 Sc1 C51 -55.41(8)
K1 C46 Sc1 C51 1.88(6)
C5 C4 Sc1 C45 116.77(9)
C3 C4 Sc1 C45 -92.70(10)
Si2 C4 Sc1 C45 15.84(16)
C5 C4 Sc1 C2 -133.52(10)
C3 C4 Sc1 C2 17.01(9)
Si2 C4 Sc1 C2 125.55(15)
C5 C4 Sc1 C6 -18.35(9)
C3 C4 Sc1 C6 132.18(10)
Si2 C4 Sc1 C6 -119.28(14)
C5 C4 Sc1 C52 120.40(15)
C3 C4 Sc1 C52 -89.07(16)
Si2 C4 Sc1 C52 19.5(2)
C5 C4 Sc1 C7 -43.79(9)
C3 C4 Sc1 C7 106.74(10)
Si2 C4 Sc1 C7 -144.71(13)
C3 C4 Sc1 C5 150.53(14)
Si2 C4 Sc1 C5 -100.93(16)
C5 C4 Sc1 C1 -109.17(9)
C3 C4 Sc1 C1 41.36(10)
Si2 C4 Sc1 C1 149.90(13)
C5 C4 Sc1 C3 -150.53(14)
Si2 C4 Sc1 C3 108.55(17)
C5 C4 Sc1 C8 -76.07(10)
C3 C4 Sc1 C8 74.46(10)
Si2 C4 Sc1 C8 -176.99(13)
C5 C4 Sc1 C46 91.99(9)
C3 C4 Sc1 C46 -117.48(9)
Si2 C4 Sc1 C46 -8.93(14)
C5 C4 Sc1 C51 15.1(2)
C3 C4 Sc1 C51 165.60(14)
Si2 C4 Sc1 C51 -85.8(2)
C52 C51 Sc1 C45 25.23(9)
C50 C51 Sc1 C45 -110.06(12)
K1 C51 Sc1 C45 -34.02(5)
C52 C51 Sc1 C2 -80.49(11)
C50 C51 Sc1 C2 144.22(10)
K1 C51 Sc1 C2 -139.73(6)
C52 C51 Sc1 C6 167.87(9)
C50 C51 Sc1 C6 32.58(11)
K1 C51 Sc1 C6 108.63(5)
C50 C51 Sc1 C52 -135.29(15)
K1 C51 Sc1 C52 -59.24(8)
C52 C51 Sc1 C7 -162.73(10)
C50 C51 Sc1 C7 61.98(11)
K1 C51 Sc1 C7 138.03(5)
C52 C51 Sc1 C5 148.08(9)
C50 C51 Sc1 C5 12.79(13)
K1 C51 Sc1 C5 88.84(7)
C52 C51 Sc1 C1 -99.47(9)
C50 C51 Sc1 C1 125.24(11)
K1 C51 Sc1 C1 -158.71(5)
C52 C51 Sc1 C3 -71.6(2)
C50 C51 Sc1 C3 153.15(17)
K1 C51 Sc1 C3 -130.80(17)
C52 C51 Sc1 C8 -128.75(10)
C50 C51 Sc1 C8 95.96(11)
K1 C51 Sc1 C8 172.01(5)
C52 C51 Sc1 C46 57.76(9)
C50 C51 Sc1 C46 -77.53(11)
K1 C51 Sc1 C46 -1.48(5)
C52 C51 Sc1 C4 137.48(16)
C50 C51 Sc1 C4 2.2(2)
K1 C51 Sc1 C4 78.24(17)
